data_7708320
loop_
_publ_author_name
'Lee, Haeri'
'Han, Jihun'
'Kim, Dongwon'
'Jung, Ok-Sang'

_publ_section_title
;
 Interconversion between Pd3L2 trigonal prism and Pd6L8 cube via anion
 exchange: binding affinity of monoatomic vs. polyatomic anions
;
_journal_name_full 'Dalton Transactions'
_journal_paper_doi 10.1039/D1DT00859E
_journal_year 2021
_chemical_formula_moiety 'C84 H60 I6 N12 O12 Pd3, C4 H8 O2, 2(C3 H7 N O), 3(C H2 I2)'
_chemical_formula_sum 'C97 H88 I12 N14 O16 Pd3'
_chemical_formula_weight 3547.81
_space_group_crystal_system triclinic
_space_group_IT_number 2
_space_group_name_Hall '-P 1'
_space_group_name_H-M_alt 'P -1'
_atom_sites_solution_hydrogens geom
_atom_sites_solution_primary direct
_audit_creation_method SHELXL-2018/3
_audit_update_record
;
2021-08-14 deposited with the CCDC.	2021-09-16 downloaded from the CCDC.
;
_cell_angle_alpha 90.09(3)
_cell_angle_beta 107.51(3)
_cell_angle_gamma 116.28(3)
_cell_formula_units_Z 2
_cell_length_a 17.007(3)
_cell_length_b 18.398(4)
_cell_length_c 21.837(4)
_cell_measurement_reflns_used 54102
_cell_measurement_temperature 173(2)
_cell_measurement_theta_max 25.000
_cell_measurement_theta_min 1.518
_cell_volume 5770(3)
_computing_cell_refinement 'HKL3000sm (Otwinowski & Minor, 1997)'
_computing_data_collection 'PAL BL2D-SMDC Program (Shin et. al, 2016)'
_computing_data_reduction 'HKL3000sm (Otwinowski & Minor, 1997)'
_computing_molecular_graphics 'Bruker SHELXTL'
_computing_publication_material 'Bruker SHELXTL'
_computing_structure_refinement 'SHELXL-2018/3 (Sheldrick, 2018)'
_computing_structure_solution 'SHELXL-2018/3 (Sheldrick, 2018)'
_diffrn_ambient_temperature 173(2)
_diffrn_measured_fraction_theta_full 0.947
_diffrn_measured_fraction_theta_max 0.936
_diffrn_measurement_device_type 'Rayonix MX225HS CCD area detector'
_diffrn_measurement_method 'omega scan'
_diffrn_radiation_type synchrotron
_diffrn_radiation_wavelength 0.630
_diffrn_reflns_av_R_equivalents 0.0355
_diffrn_reflns_av_unetI/netI 0.0630
_diffrn_reflns_Laue_measured_fraction_full 0.947
_diffrn_reflns_Laue_measured_fraction_max 0.936
_diffrn_reflns_limit_h_max 22
_diffrn_reflns_limit_h_min -22
_diffrn_reflns_limit_k_max 24
_diffrn_reflns_limit_k_min -24
_diffrn_reflns_limit_l_max 29
_diffrn_reflns_limit_l_min -29
_diffrn_reflns_number 54102
_diffrn_reflns_point_group_measured_fraction_full 0.947
_diffrn_reflns_point_group_measured_fraction_max 0.936
_diffrn_reflns_theta_full 22.210
_diffrn_reflns_theta_max 25.000
_diffrn_reflns_theta_min 1.518
_diffrn_source 'PLSII 2D bending magnet'
_exptl_absorpt_coefficient_mu 2.666
_exptl_absorpt_correction_T_max 1.000
_exptl_absorpt_correction_T_min 0.789
_exptl_absorpt_correction_type empirical
_exptl_absorpt_process_details 'HKL3000sm Scalepack(Otwinowski et.al,2003)'
_exptl_crystal_colour 'dark orange'
_exptl_crystal_density_diffrn 2.042
_exptl_crystal_description block
_exptl_crystal_F_000 3340
_exptl_crystal_size_max 0.126
_exptl_crystal_size_mid 0.114
_exptl_crystal_size_min 0.082
_refine_diff_density_max 3.521
_refine_diff_density_min -1.961
_refine_diff_density_rms 0.167
_refine_ls_extinction_method none
_refine_ls_goodness_of_fit_ref 1.074
_refine_ls_hydrogen_treatment constr
_refine_ls_matrix_type full
_refine_ls_number_parameters 1504
_refine_ls_number_reflns 27313
_refine_ls_number_restraints 992
_refine_ls_restrained_S_all 1.084
_refine_ls_R_factor_all 0.1435
_refine_ls_R_factor_gt 0.0848
_refine_ls_shift/su_max 0.004
_refine_ls_shift/su_mean 0.000
_refine_ls_structure_factor_coef Fsqd
_refine_ls_weighting_details 'w=1/[\s^2^(Fo^2^)+(0.1728P)^2^] where P=(Fo^2^+2Fc^2^)/3'
_refine_ls_weighting_scheme calc
_refine_ls_wR_factor_gt 0.2644
_refine_ls_wR_factor_ref 0.2971
_reflns_Friedel_coverage 0.000
_reflns_number_gt 13823
_reflns_number_total 27313
_reflns_threshold_expression 'I > 2\s(I)'
_cod_data_source_file d1dt00859e2.cif
_cod_data_source_block 2065307
_cod_original_cell_volume 5769(3)
_cod_database_code 7708320
_shelx_shelxl_version_number 2018/3
_shelx_space_group_comment
;
The symmetry employed for this shelxl refinement is uniquely defined
by the following loop, which should always be used as a source of
symmetry information in preference to the above space-group names.
They are only intended as comments.
;
_shelx_estimated_absorpt_t_min 0.730
_shelx_estimated_absorpt_t_max 0.811

loop_
_space_group_symop_operation_xyz
'x, y, z'
'-x, -y, -z'

loop_
_atom_site_label
_atom_site_type_symbol
_atom_site_fract_x
_atom_site_fract_y
_atom_site_fract_z
_atom_site_U_iso_or_equiv
_atom_site_adp_type
_atom_site_occupancy
_atom_site_site_symmetry_order
_atom_site_calc_flag
_atom_site_refinement_flags_posn
_atom_site_refinement_flags_adp
_atom_site_refinement_flags_occupancy
_atom_site_disorder_assembly
_atom_site_disorder_group
Pd1 Pd 0.75762(6) -0.00282(5) 0.28193(4) 0.0678(2) Uani 1 1 d . . . . .
Pd2 Pd 0.47179(5) 0.12862(5) -0.04702(4) 0.0625(2) Uani 1 1 d . . . . .
Pd3 Pd 0.90555(6) 0.50274(5) 0.40724(4) 0.0701(3) Uani 1 1 d . . . . .
I1 I 0.71695(7) -0.15115(5) 0.23784(6) 0.1074(4) Uani 1 1 d . . . . .
I2 I 0.79316(6) 0.14728(5) 0.31455(4) 0.0846(3) Uani 1 1 d . . . . .
I3 I 0.41156(4) -0.01572(5) -0.11094(4) 0.0733(2) Uani 1 1 d . . . . .
I4 I 0.53419(9) 0.27548(6) 0.01216(7) 0.1357(5) Uani 1 1 d . . . . .
I5 I 0.92628(5) 0.37119(4) 0.41809(3) 0.0723(2) Uani 1 1 d . . . . .
I6 I 0.87640(9) 0.62959(7) 0.38930(6) 0.1183(4) Uani 1 1 d . . . . .
C1A C 0.2951(6) 0.0189(6) 0.3791(4) 0.054(2) Uani 1 1 d . . . . .
H1A H 0.336311 0.019029 0.419729 0.065 Uiso 1 1 calc R U . . .
C2A C 0.2358(6) -0.0520(6) 0.3355(4) 0.054(2) Uani 1 1 d . . . . .
C3A C 0.1748(6) -0.0549(5) 0.2765(4) 0.050(2) Uani 1 1 d . . . . .
H3A H 0.135071 -0.104931 0.247033 0.060 Uiso 1 1 calc R U . . .
C4A C 0.1735(6) 0.0186(6) 0.2613(4) 0.053(2) Uani 1 1 d . . . . .
C5A C 0.2329(6) 0.0919(6) 0.3035(4) 0.054(2) Uani 1 1 d . . . . .
H5A H 0.232016 0.141509 0.292327 0.064 Uiso 1 1 calc R U . . .
C6A C 0.2925(6) 0.0917(6) 0.3614(4) 0.059(2) Uani 1 1 d . . . . .
O7A O 0.2383(4) -0.1251(4) 0.3471(3) 0.0579(15) Uani 1 1 d . . . . .
C8A C 0.2503(7) -0.1422(6) 0.4112(4) 0.060(2) Uani 1 1 d . . . . .
C9A C 0.1806(7) -0.1570(6) 0.4374(5) 0.062(2) Uani 1 1 d . . . . .
H9A H 0.126611 -0.152477 0.413342 0.074 Uiso 1 1 calc R U . . .
C10A C 0.1905(7) -0.1783(6) 0.4984(5) 0.069(3) Uani 1 1 d . . . . .
H10A H 0.143860 -0.187874 0.517212 0.083 Uiso 1 1 calc R U . . .
C11A C 0.2689(7) -0.1858(7) 0.5323(5) 0.064(2) Uani 1 1 d . . . . .
H11A H 0.274662 -0.201784 0.574139 0.076 Uiso 1 1 calc R U . . .
C12A C 0.3375(7) -0.1707(6) 0.5074(4) 0.057(2) Uani 1 1 d . . . . .
H12A H 0.391265 -0.175353 0.531700 0.068 Uiso 1 1 calc R U . . .
C13A C 0.3280(6) -0.1480(5) 0.4443(4) 0.050(2) Uani 1 1 d . . . . .
N14A N 0.3942(5) -0.1350(5) 0.4142(3) 0.060(2) Uani 1 1 d . . . . .
H14A H 0.373539 -0.149629 0.371793 0.073 Uiso 1 1 calc R U . . .
C15A C 0.4854(6) -0.1025(7) 0.4443(4) 0.064(3) Uani 1 1 d . . . . .
O16A O 0.5213(6) -0.0812(8) 0.5018(4) 0.132(5) Uani 1 1 d . . . . .
N17A N 0.6665(6) -0.0452(6) 0.3312(5) 0.077(3) Uani 1 1 d . . . . .
C18A C 0.5769(7) -0.1040(7) 0.3059(5) 0.079(3) Uani 1 1 d . . . . .
H18A H 0.554082 -0.129888 0.262129 0.094 Uiso 1 1 calc R U . . .
C19A C 0.5172(7) -0.1279(7) 0.3419(5) 0.071(3) Uani 1 1 d . . . . .
H19A H 0.455999 -0.172149 0.323784 0.085 Uiso 1 1 calc R U . . .
C20A C 0.5458(6) -0.0885(6) 0.4024(4) 0.060(2) Uani 1 1 d . . . . .
C21A C 0.6380(7) -0.0296(7) 0.4317(5) 0.074(3) Uani 1 1 d . . . . .
H21A H 0.660529 -0.003824 0.475449 0.089 Uiso 1 1 calc R U . . .
C22A C 0.6959(7) -0.0097(7) 0.3943(5) 0.069(3) Uani 1 1 d . . . . .
H22A H 0.759055 0.030477 0.413619 0.083 Uiso 1 1 calc R U . . .
O23A O 0.1165(4) 0.0218(4) 0.2035(3) 0.0552(15) Uani 1 1 d . . . . .
C24A C 0.0395(6) -0.0512(5) 0.1683(4) 0.0446(18) Uani 1 1 d . . . . .
C25A C -0.0316(7) -0.0944(6) 0.1931(4) 0.055(2) Uani 1 1 d . . . . .
H25A H -0.027743 -0.073941 0.234444 0.066 Uiso 1 1 calc R U . . .
C26A C -0.1065(7) -0.1654(6) 0.1589(5) 0.062(2) Uani 1 1 d . . . . .
H26A H -0.155144 -0.194665 0.175861 0.075 Uiso 1 1 calc R U . . .
C27A C -0.1110(6) -0.1954(6) 0.0974(5) 0.061(2) Uani 1 1 d . . . . .
H27A H -0.162956 -0.245089 0.072844 0.074 Uiso 1 1 calc R U . . .
C28A C -0.0403(6) -0.1525(6) 0.0736(4) 0.058(2) Uani 1 1 d . . . . .
H28A H -0.043868 -0.172752 0.032251 0.069 Uiso 1 1 calc R U . . .
C29A C 0.0350(6) -0.0814(5) 0.1082(4) 0.0498(19) Uani 1 1 d . . . . .
N30A N 0.1128(5) -0.0344(5) 0.0875(3) 0.0501(16) Uani 1 1 d . . . . .
H30A H 0.167652 -0.004902 0.117353 0.060 Uiso 1 1 calc R U . . .
C31A C 0.1058(6) -0.0331(6) 0.0239(4) 0.053(2) Uani 1 1 d . . . . .
O32A O 0.0346(4) -0.0613(5) -0.0220(3) 0.0671(18) Uani 1 1 d . . . . .
N33A N 0.3587(6) 0.0877(6) -0.0197(4) 0.068(2) Uani 1 1 d . . . . .
C34A C 0.2834(7) 0.0971(7) -0.0515(5) 0.067(3) Uani 1 1 d . . . . .
H34A H 0.286592 0.130535 -0.084723 0.080 Uiso 1 1 calc R U . . .
C35A C 0.2043(7) 0.0612(7) -0.0379(5) 0.066(3) Uani 1 1 d . . . . .
H35A H 0.152268 0.068189 -0.062299 0.079 Uiso 1 1 calc R U . . .
C36A C 0.1972(6) 0.0134(6) 0.0118(4) 0.051(2) Uani 1 1 d . . . . .
C37A C 0.2759(7) 0.0058(7) 0.0476(5) 0.071(3) Uani 1 1 d . . . . .
H37A H 0.276016 -0.024082 0.083044 0.085 Uiso 1 1 calc R U . . .
C38A C 0.3524(7) 0.0437(9) 0.0289(5) 0.083(4) Uani 1 1 d . . . . .
H38A H 0.405991 0.038346 0.052597 0.100 Uiso 1 1 calc R U . . .
O39A O 0.3558(5) 0.1650(4) 0.4019(3) 0.0651(18) Uani 1 1 d . . . . .
C40A C 0.3381(7) 0.1815(7) 0.4564(5) 0.064(3) Uani 1 1 d . . . . .
C41A C 0.2584(7) 0.1364(7) 0.4685(5) 0.075(3) Uani 1 1 d . . . . .
H41A H 0.209670 0.088139 0.439781 0.090 Uiso 1 1 calc R U . . .
C42A C 0.2501(8) 0.1637(11) 0.5257(6) 0.122(6) Uani 1 1 d . . . . .
H42A H 0.192583 0.136682 0.533578 0.147 Uiso 1 1 calc R U . . .
C43A C 0.3237(9) 0.2283(10) 0.5698(6) 0.115(6) Uani 1 1 d . . . . .
H43A H 0.319921 0.241297 0.610609 0.138 Uiso 1 1 calc R U . . .
C44A C 0.4017(7) 0.2738(8) 0.5560(6) 0.091(4) Uani 1 1 d . . . . .
H44A H 0.450049 0.321145 0.585878 0.109 Uiso 1 1 calc R U . . .
C45A C 0.4131(6) 0.2540(7) 0.5007(5) 0.066(3) Uani 1 1 d . . . . .
N46A N 0.4923(5) 0.2957(5) 0.4802(4) 0.062(2) Uani 1 1 d . . . . .
H46A H 0.484243 0.289981 0.438377 0.074 Uiso 1 1 calc R U . . .
C47A C 0.5805(6) 0.3444(7) 0.5231(5) 0.066(3) Uani 1 1 d . . . . .
O48A O 0.6010(5) 0.3560(7) 0.5806(3) 0.114(4) Uani 1 1 d . . . . .
N49A N 0.7975(6) 0.4523(5) 0.4420(4) 0.068(2) Uani 1 1 d . . . . .
C50A C 0.7195(8) 0.3856(7) 0.4084(6) 0.078(3) Uani 1 1 d . . . . .
H50A H 0.713898 0.363430 0.367058 0.094 Uiso 1 1 calc R U . . .
C51A C 0.6478(7) 0.3482(6) 0.4315(5) 0.062(2) Uani 1 1 d . . . . .
H51A H 0.594282 0.299102 0.407604 0.074 Uiso 1 1 calc R U . . .
C52A C 0.6534(6) 0.3831(6) 0.4917(4) 0.061(2) Uani 1 1 d . . . . .
C53A C 0.7319(7) 0.4518(7) 0.5239(5) 0.079(3) Uani 1 1 d . . . . .
H53A H 0.737393 0.476596 0.564183 0.094 Uiso 1 1 calc R U . . .
C54A C 0.8046(7) 0.4871(7) 0.4998(5) 0.077(3) Uani 1 1 d . . . . .
H54A H 0.859431 0.535465 0.523545 0.093 Uiso 1 1 calc R U . . .
C1B C 1.1635(6) 0.4290(6) 0.0961(4) 0.051(2) Uani 1 1 d . . . . .
H1B H 1.196509 0.425379 0.138647 0.061 Uiso 1 1 calc R U . . .
C2B C 1.1188(6) 0.3645(6) 0.0487(5) 0.055(2) Uani 1 1 d . . . . .
C3B C 1.0705(6) 0.3676(6) -0.0167(4) 0.054(2) Uani 1 1 d . . . . .
H3B H 1.040332 0.321520 -0.050169 0.065 Uiso 1 1 calc R U . . .
C4B C 1.0705(5) 0.4412(5) -0.0283(4) 0.0466(19) Uani 1 1 d . . . . .
C5B C 1.1152(6) 0.5087(6) 0.0195(4) 0.051(2) Uani 1 1 d . . . . .
H5B H 1.114671 0.558858 0.009858 0.062 Uiso 1 1 calc R U . . .
C6B C 1.1607(6) 0.5027(6) 0.0814(4) 0.052(2) Uani 1 1 d . . . . .
O7B O 1.1086(4) 0.2876(4) 0.0615(3) 0.0638(17) Uani 1 1 d . . . . .
C8B C 1.1864(6) 0.2774(5) 0.0790(4) 0.0493(19) Uani 1 1 d . . . . .
C9B C 1.2630(6) 0.3226(6) 0.0591(5) 0.059(2) Uani 1 1 d . . . . .
H9B H 1.265826 0.366409 0.035393 0.070 Uiso 1 1 calc R U . . .
C10B C 1.3340(7) 0.3015(7) 0.0751(5) 0.069(3) Uani 1 1 d . . . . .
H10B H 1.387103 0.331929 0.062674 0.083 Uiso 1 1 calc R U . . .
C11B C 1.3301(7) 0.2377(7) 0.1086(7) 0.078(3) Uani 1 1 d . . . . .
H11B H 1.377681 0.221642 0.115988 0.094 Uiso 1 1 calc R U . . .
C12B C 1.2563(7) 0.1964(6) 0.1318(6) 0.066(3) Uani 1 1 d . . . . .
H12B H 1.257338 0.156926 0.159611 0.080 Uiso 1 1 calc R U . . .
C13B C 1.1810(6) 0.2134(5) 0.1138(4) 0.052(2) Uani 1 1 d . . . . .
N14B N 1.1031(5) 0.1693(4) 0.1345(3) 0.0512(17) Uani 1 1 d . . . . .
H14B H 1.050725 0.131613 0.106352 0.061 Uiso 1 1 calc R U . . .
C15B C 1.1077(7) 0.1838(6) 0.1960(5) 0.060(2) Uani 1 1 d . . . . .
O16B O 1.1787(5) 0.2332(5) 0.2391(4) 0.0710(18) Uani 1 1 d . . . . .
N17B N 0.8633(5) 0.0462(5) 0.2464(4) 0.062(2) Uani 1 1 d . . . . .
C18B C 0.8541(7) 0.0623(7) 0.1861(5) 0.073(3) Uani 1 1 d . . . . .
H18B H 0.793477 0.044592 0.155533 0.088 Uiso 1 1 calc R U . . .
C19B C 0.9313(7) 0.1046(7) 0.1665(5) 0.065(3) Uani 1 1 d . . . . .
H19B H 0.922537 0.114067 0.122759 0.078 Uiso 1 1 calc R U . . .
C20B C 1.0192(6) 0.1324(6) 0.2097(4) 0.054(2) Uani 1 1 d . . . . .
C21B C 1.0246(8) 0.1100(8) 0.2718(5) 0.074(3) Uani 1 1 d . . . . .
H21B H 1.083727 0.124935 0.303542 0.089 Uiso 1 1 calc R U . . .
C22B C 0.9460(8) 0.0671(8) 0.2865(6) 0.078(3) Uani 1 1 d . . . . .
H22B H 0.952030 0.051745 0.328562 0.094 Uiso 1 1 calc R U . . .
O23B O 1.0251(5) 0.4510(4) -0.0901(3) 0.0574(15) Uani 1 1 d . . . . .
C24B C 1.0190(7) 0.4027(6) -0.1423(4) 0.057(2) Uani 1 1 d . . . . .
C25B C 1.0928(7) 0.4284(7) -0.1648(5) 0.067(3) Uani 1 1 d . . . . .
H25B H 1.147719 0.478312 -0.144591 0.081 Uiso 1 1 calc R U . . .
C26B C 1.0868(8) 0.3811(8) -0.2173(5) 0.075(3) Uani 1 1 d . . . . .
H26B H 1.137970 0.397785 -0.232689 0.090 Uiso 1 1 calc R U . . .
C27B C 1.0058(8) 0.3096(7) -0.2469(5) 0.069(3) Uani 1 1 d . . . . .
H27B H 1.002350 0.277487 -0.282594 0.082 Uiso 1 1 calc R U . . .
C28B C 0.9302(7) 0.2833(6) -0.2267(4) 0.060(2) Uani 1 1 d . . . . .
H28B H 0.874119 0.234977 -0.248841 0.072 Uiso 1 1 calc R U . . .
C29B C 0.9384(6) 0.3306(6) -0.1718(4) 0.054(2) Uani 1 1 d . . . . .
N30B N 0.8631(5) 0.3069(5) -0.1475(3) 0.0512(17) Uani 1 1 d . . . . .
H30B H 0.844296 0.343050 -0.141720 0.061 Uiso 1 1 calc R U . . .
C31B C 0.8201(7) 0.2320(6) -0.1331(6) 0.068(3) Uani 1 1 d . . . . .
O32B O 0.8472(6) 0.1791(5) -0.1348(5) 0.099(3) Uani 1 1 d . . . . .
N33B N 0.5864(6) 0.1684(5) -0.0727(4) 0.064(2) Uani 1 1 d . . . . .
C34B C 0.5854(8) 0.1923(7) -0.1301(6) 0.074(3) Uani 1 1 d . . . . .
H34B H 0.531097 0.193414 -0.158008 0.088 Uiso 1 1 calc R U . . .
C35B C 0.6618(7) 0.2157(6) -0.1499(5) 0.067(3) Uani 1 1 d . . . . .
H35B H 0.661023 0.233863 -0.190716 0.080 Uiso 1 1 calc R U . . .
C36B C 0.7387(7) 0.2121(6) -0.1097(5) 0.060(2) Uani 1 1 d . . . . .
C37B C 0.7413(7) 0.1887(7) -0.0517(6) 0.073(3) Uani 1 1 d . . . . .
H37B H 0.794806 0.186647 -0.023363 0.088 Uiso 1 1 calc R U . . .
C38B C 0.6603(8) 0.1667(7) -0.0339(5) 0.073(3) Uani 1 1 d . . . . .
H38B H 0.660461 0.150452 0.007391 0.087 Uiso 1 1 calc R U . . .
O39B O 1.2016(4) 0.5690(4) 0.1294(3) 0.0562(15) Uani 1 1 d . . . . .
C40B C 1.2930(7) 0.5954(6) 0.1679(4) 0.056(2) Uani 1 1 d . . . . .
C41B C 1.3619(7) 0.6091(7) 0.1411(5) 0.071(3) Uani 1 1 d . . . . .
H41B H 1.345510 0.594626 0.095580 0.085 Uiso 1 1 calc R U . . .
C42B C 1.4539(7) 0.6438(7) 0.1804(5) 0.073(3) Uani 1 1 d . . . . .
H42B H 1.500600 0.652889 0.161773 0.088 Uiso 1 1 calc R U . . .
C43B C 1.4786(7) 0.6652(7) 0.2454(5) 0.076(3) Uani 1 1 d . . . . .
H43B H 1.542433 0.689566 0.271703 0.091 Uiso 1 1 calc R U . . .
C44B C 1.4089(7) 0.6511(6) 0.2748(5) 0.064(3) Uani 1 1 d . . . . .
H44B H 1.425969 0.667119 0.320189 0.077 Uiso 1 1 calc R U . . .
C45B C 1.3164(6) 0.6138(6) 0.2353(4) 0.057(2) Uani 1 1 d . . . . .
N46B N 1.2451(5) 0.5935(5) 0.2615(3) 0.0526(17) Uani 1 1 d . . . . .
H46B H 1.202076 0.541965 0.254189 0.063 Uiso 1 1 calc R U . . .
C47B C 1.2395(6) 0.6490(6) 0.2972(4) 0.055(2) Uani 1 1 d . . . . .
O48B O 1.2864(4) 0.7226(4) 0.3036(3) 0.0571(15) Uani 1 1 d . . . . .
N49B N 1.0103(6) 0.5505(5) 0.3696(4) 0.069(2) Uani 1 1 d . . . . .
C50B C 1.0044(7) 0.5148(6) 0.3153(4) 0.059(2) Uani 1 1 d . . . . .
H50B H 0.948356 0.466959 0.292493 0.071 Uiso 1 1 calc R U . . .
C51B C 1.0760(7) 0.5435(6) 0.2896(5) 0.061(2) Uani 1 1 d . . . . .
H51B H 1.068970 0.515994 0.250005 0.073 Uiso 1 1 calc R U . . .
C52B C 1.1580(7) 0.6130(6) 0.3227(4) 0.057(2) Uani 1 1 d . . . . .
C53B C 1.1665(7) 0.6515(6) 0.3806(5) 0.063(2) Uani 1 1 d . . . . .
H53B H 1.221614 0.700221 0.403407 0.076 Uiso 1 1 calc R U . . .
C54B C 1.0932(7) 0.6178(6) 0.4050(5) 0.068(3) Uani 1 1 d . . . . .
H54B H 1.100092 0.641120 0.446337 0.081 Uiso 1 1 calc R U . . .
O21S O 0.3066(5) 0.0565(5) 0.1817(4) 0.081(2) Uani 1 1 d D U . . .
N22S N 0.4183(6) 0.0523(6) 0.2657(5) 0.090(3) Uani 1 1 d D U . . .
C23S C 0.3724(7) 0.0833(7) 0.2316(5) 0.077(3) Uani 1 1 d D U . . .
H23S H 0.393071 0.138983 0.247705 0.092 Uiso 1 1 calc R U . . .
C24S C 0.4958(9) 0.0834(10) 0.3268(6) 0.126(6) Uani 1 1 d D U . . .
H24D H 0.541186 0.065099 0.324765 0.189 Uiso 1 1 calc R U . . .
H24E H 0.472807 0.062429 0.362521 0.189 Uiso 1 1 calc R U . . .
H24F H 0.525748 0.143505 0.334344 0.189 Uiso 1 1 calc R U . . .
C25S C 0.3905(10) -0.0319(7) 0.2398(6) 0.111(5) Uani 1 1 d D U . . .
H25D H 0.358520 -0.069533 0.266107 0.166 Uiso 1 1 calc R U . . .
H25E H 0.445968 -0.037084 0.241302 0.166 Uiso 1 1 calc R U . . .
H25F H 0.348522 -0.045576 0.194739 0.166 Uiso 1 1 calc R U . . .
O26S O 1.210(2) 0.419(2) 0.2547(16) 0.176(13) Uani 0.406(14) 1 d D U P A 1
N27S N 1.1198(17) 0.3816(14) 0.3200(13) 0.105(6) Uani 0.406(14) 1 d D U P A 1
C28S C 1.146(2) 0.4166(17) 0.2708(14) 0.130(9) Uani 0.406(14) 1 d D U P A 1
H28S H 1.111271 0.442038 0.246157 0.156 Uiso 0.406(14) 1 calc R U P A 1
C29S C 1.151(3) 0.338(3) 0.369(2) 0.135(11) Uani 0.406(14) 1 d D U P A 1
H29D H 1.112710 0.321690 0.396660 0.203 Uiso 0.406(14) 1 calc R U P A 1
H29E H 1.146469 0.288212 0.347176 0.203 Uiso 0.406(14) 1 calc R U P A 1
H29F H 1.216505 0.373107 0.395443 0.203 Uiso 0.406(14) 1 calc R U P A 1
C30S C 1.041(3) 0.383(3) 0.333(2) 0.24(2) Uani 0.406(14) 1 d D U P A 1
H30D H 1.030952 0.354860 0.370374 0.353 Uiso 0.406(14) 1 calc R U P A 1
H30E H 1.053450 0.439796 0.342859 0.353 Uiso 0.406(14) 1 calc R U P A 1
H30F H 0.984395 0.354590 0.294794 0.353 Uiso 0.406(14) 1 calc R U P A 1
O36S O 0.6488(7) 0.5660(6) 0.3937(5) 0.036(2) Uani 0.444(9) 1 d D U P B 1
N37S N 0.4889(8) 0.4989(8) 0.3377(7) 0.061(2) Uani 0.444(9) 1 d D U P B 1
C38S C 0.5718(8) 0.5224(9) 0.3614(6) 0.058(2) Uani 0.444(9) 1 d D U P B 1
H38S H 0.578271 0.480018 0.342057 0.070 Uiso 0.444(9) 1 calc R U P B 1
C39S C 0.4201(12) 0.5245(12) 0.3412(10) 0.063(2) Uani 0.444(9) 1 d D U P B 1
H39J H 0.358291 0.484695 0.312140 0.095 Uiso 0.444(9) 1 calc R U P B 1
H39K H 0.419774 0.527397 0.385918 0.095 Uiso 0.444(9) 1 calc R U P B 1
H39L H 0.436246 0.578716 0.327850 0.095 Uiso 0.444(9) 1 calc R U P B 1
C40S C 0.4413(14) 0.4191(10) 0.2953(11) 0.063(3) Uani 0.444(9) 1 d D U P B 1
H40J H 0.374489 0.402206 0.277076 0.094 Uiso 0.444(9) 1 calc R U P B 1
H40K H 0.466684 0.423960 0.259816 0.094 Uiso 0.444(9) 1 calc R U P B 1
H40L H 0.450972 0.378052 0.320559 0.094 Uiso 0.444(9) 1 calc R U P B 1
O26T O 1.1762(10) 0.4312(9) 0.2772(9) 0.090(5) Uani 0.594(14) 1 d D U P A 2
N27T N 1.1739(12) 0.3503(10) 0.3572(8) 0.106(6) Uani 0.594(14) 1 d D U P A 2
C28T C 1.2000(15) 0.3959(10) 0.3195(8) 0.149(7) Uani 0.594(14) 1 d D U P A 2
H28T H 1.262697 0.408521 0.325742 0.178 Uiso 0.594(14) 1 calc R U P A 2
C29T C 1.0932(14) 0.3048(17) 0.3777(13) 0.146(10) Uani 0.594(14) 1 d D U P A 2
H29G H 1.108971 0.274975 0.412598 0.219 Uiso 0.594(14) 1 calc R U P A 2
H29H H 1.075591 0.343215 0.393660 0.219 Uiso 0.594(14) 1 calc R U P A 2
H29I H 1.040995 0.265647 0.340723 0.219 Uiso 0.594(14) 1 calc R U P A 2
C30T C 1.2472(15) 0.3319(18) 0.3978(13) 0.150(10) Uani 0.594(14) 1 d D U P A 2
H30G H 1.223359 0.295008 0.427485 0.225 Uiso 0.594(14) 1 calc R U P A 2
H30H H 1.265819 0.305445 0.369945 0.225 Uiso 0.594(14) 1 calc R U P A 2
H30I H 1.301103 0.383034 0.423072 0.225 Uiso 0.594(14) 1 calc R U P A 2
O36T O 0.4597(9) 0.3114(9) 0.3395(7) 0.090(5) Uani 0.556(9) 1 d D U P B 2
N37T N 0.4287(11) 0.3975(10) 0.2808(7) 0.105(6) Uani 0.556(9) 1 d D U P B 2
C38T C 0.4147(10) 0.3289(9) 0.2968(7) 0.062(4) Uani 0.556(9) 1 d D U P B 2
H38T H 0.358561 0.283974 0.269783 0.074 Uiso 0.556(9) 1 calc R U P B 2
C39T C 0.3758(14) 0.4247(12) 0.2300(7) 0.078(6) Uani 0.556(9) 1 d D U P B 2
H39G H 0.410205 0.484442 0.233070 0.117 Uiso 0.556(9) 1 calc R U P B 2
H39H H 0.365999 0.398216 0.187490 0.117 Uiso 0.556(9) 1 calc R U P B 2
H39I H 0.315432 0.409975 0.234954 0.117 Uiso 0.556(9) 1 calc R U P B 2
C40T C 0.5179(13) 0.4691(12) 0.3237(13) 0.108(7) Uani 0.556(9) 1 d D U P B 2
H40G H 0.522932 0.520184 0.307568 0.163 Uiso 0.556(9) 1 calc R U P B 2
H40H H 0.517333 0.472008 0.368346 0.163 Uiso 0.556(9) 1 calc R U P B 2
H40I H 0.571138 0.461661 0.322854 0.163 Uiso 0.556(9) 1 calc R U P B 2
C1S C 0.5724(18) 0.3370(6) 0.1890(17) 0.094(2) Uani 0.203(3) 1 d D U P C 1
H1SA H 0.566287 0.339707 0.142654 0.113 Uiso 0.203(3) 1 calc R U P C 1
H1SB H 0.512831 0.326623 0.194600 0.113 Uiso 0.203(3) 1 calc R U P C 1
I2S I 0.6099(4) 0.2457(3) 0.2215(3) 0.0947(15) Uani 0.203(3) 1 d D U P C 1
I3S I 0.6830(4) 0.4455(3) 0.2486(2) 0.0891(17) Uani 0.203(3) 1 d D U P C 1
C1T C 0.65(2) 0.252(3) 0.193(14) 0.091(2) Uani 0.0296(17) 1 d D U P D 2
H1TA H 0.695939 0.229907 0.199158 0.110 Uiso 0.0296(17) 1 calc R U P D 2
H1TB H 0.610967 0.237247 0.146582 0.110 Uiso 0.0296(17) 1 calc R U P D 2
I2T I 0.720(2) 0.380(2) 0.2223(19) 0.091(3) Uani 0.0296(17) 1 d D U P D 2
I3T I 0.571(2) 0.2080(18) 0.2540(16) 0.095(3) Uani 0.0296(17) 1 d D U P D 2
C1V C 0.537(4) 0.2879(13) 0.204(6) 0.094(2) Uani 0.1105(18) 1 d D U P E 3
H1VA H 0.519260 0.276979 0.242915 0.112 Uiso 0.1105(18) 1 calc R U P E 3
H1VB H 0.481329 0.278784 0.166693 0.112 Uiso 0.1105(18) 1 calc R U P E 3
I2V I 0.6386(8) 0.4103(6) 0.2175(5) 0.103(2) Uani 0.1105(18) 1 d D U P E 3
I3V I 0.5839(5) 0.2052(5) 0.1844(5) 0.0832(16) Uani 0.1105(18) 1 d D U P E 3
C1U C 0.5905(16) 0.3112(15) 0.214(4) 0.093(2) Uani 0.161(3) 1 d D U P F 4
H1UA H 0.554323 0.315575 0.241048 0.111 Uiso 0.161(3) 1 calc R U P F 4
H1UB H 0.552452 0.298893 0.167836 0.111 Uiso 0.161(3) 1 calc R U P F 4
I2U I 0.7176(5) 0.4173(6) 0.2346(3) 0.096(2) Uani 0.161(3) 1 d D U P F 4
I3U I 0.6353(5) 0.2237(4) 0.2408(4) 0.0860(16) Uani 0.161(3) 1 d D U P F 4
O11S O 0.8480(12) 0.2351(10) 0.1014(9) 0.074(3) Uani 0.624(12) 1 d D U P G 1
C12S C 0.8094(17) 0.2427(12) 0.1479(11) 0.099(5) Uani 0.624(12) 1 d D U P G 1
H12U H 0.838533 0.228473 0.189352 0.119 Uiso 0.624(12) 1 calc R U P G 1
H12V H 0.741585 0.205049 0.132553 0.119 Uiso 0.624(12) 1 calc R U P G 1
C13S C 0.8270(12) 0.3301(11) 0.1576(13) 0.127(6) Uani 0.624(12) 1 d D U P G 1
H13U H 0.800180 0.344699 0.115595 0.152 Uiso 0.624(12) 1 calc R U P G 1
H13V H 0.796886 0.336729 0.188048 0.152 Uiso 0.624(12) 1 calc R U P G 1
O14S O 0.9238(11) 0.3821(10) 0.1830(8) 0.095(4) Uani 0.624(12) 1 d D U P G 1
C15S C 0.9735(14) 0.3681(14) 0.1472(10) 0.092(5) Uani 0.624(12) 1 d D U P G 1
H15U H 1.010802 0.342511 0.172304 0.110 Uiso 0.624(12) 1 calc R U P G 1
H15V H 1.016136 0.420436 0.137081 0.110 Uiso 0.624(12) 1 calc R U P G 1
C16S C 0.9028(12) 0.3117(10) 0.0858(8) 0.079(4) Uani 0.624(12) 1 d D U P G 1
H16U H 0.862510 0.335745 0.062680 0.095 Uiso 0.624(12) 1 calc R U P G 1
H16V H 0.934442 0.304130 0.056834 0.095 Uiso 0.624(12) 1 calc R U P G 1
O11T O 0.9482(17) 0.2925(15) 0.1301(12) 0.102(5) Uani 0.376(12) 1 d D U P G 2
C12T C 0.966(3) 0.3736(17) 0.1415(18) 0.092(6) Uani 0.376(12) 1 d D U P G 2
H12Y H 0.926672 0.386909 0.104165 0.110 Uiso 0.376(12) 1 calc R U P G 2
H12X H 1.031951 0.412208 0.149690 0.110 Uiso 0.376(12) 1 calc R U P G 2
C13T C 0.939(3) 0.3769(16) 0.2011(18) 0.088(6) Uani 0.376(12) 1 d D U P G 2
H13X H 0.995872 0.399495 0.240309 0.106 Uiso 0.376(12) 1 calc R U P G 2
H13Y H 0.909842 0.413244 0.197941 0.106 Uiso 0.376(12) 1 calc R U P G 2
O14T O 0.8770(16) 0.2973(13) 0.2061(10) 0.094(5) Uani 0.376(12) 1 d D U P G 2
C15T C 0.805(2) 0.260(3) 0.1460(15) 0.102(7) Uani 0.376(12) 1 d D U P G 2
H15X H 0.782941 0.299193 0.126284 0.122 Uiso 0.376(12) 1 calc R U P G 2
H15Y H 0.751378 0.211313 0.151003 0.122 Uiso 0.376(12) 1 calc R U P G 2
C16T C 0.850(2) 0.236(3) 0.106(2) 0.085(7) Uani 0.376(12) 1 d D U P G 2
H16X H 0.839831 0.179378 0.109403 0.102 Uiso 0.376(12) 1 calc R U P G 2
H16Y H 0.823273 0.239447 0.059544 0.102 Uiso 0.376(12) 1 calc R U P G 2

loop_
_atom_site_aniso_label
_atom_site_aniso_U_11
_atom_site_aniso_U_22
_atom_site_aniso_U_33
_atom_site_aniso_U_23
_atom_site_aniso_U_13
_atom_site_aniso_U_12
Pd1 0.0644(5) 0.0703(5) 0.0742(5) 0.0078(4) 0.0473(4) 0.0205(4)
Pd2 0.0557(4) 0.0760(5) 0.0650(5) 0.0170(4) 0.0372(4) 0.0276(4)
Pd3 0.0769(5) 0.0664(5) 0.0640(5) 0.0106(4) 0.0498(4) 0.0141(4)
I1 0.1191(7) 0.0743(5) 0.1592(9) 0.0175(5) 0.1114(7) 0.0294(5)
I2 0.1119(6) 0.0751(5) 0.0807(5) 0.0133(4) 0.0684(5) 0.0320(4)
I3 0.0490(3) 0.0830(5) 0.0842(5) 0.0029(4) 0.0281(3) 0.0239(3)
I4 0.1451(9) 0.0883(6) 0.1946(12) -0.0037(7) 0.1308(10) 0.0249(6)
I5 0.0756(4) 0.0627(4) 0.0705(4) 0.0086(3) 0.0489(4) 0.0098(3)
I6 0.1709(10) 0.1097(7) 0.1377(8) 0.0587(6) 0.1218(8) 0.0739(7)
C1A 0.044(5) 0.068(6) 0.051(5) 0.015(5) 0.022(4) 0.023(4)
C2A 0.058(5) 0.058(5) 0.054(5) 0.014(4) 0.034(4) 0.023(5)
C3A 0.052(5) 0.053(5) 0.047(5) 0.009(4) 0.023(4) 0.022(4)
C4A 0.051(5) 0.066(6) 0.042(4) 0.015(4) 0.027(4) 0.020(4)
C5A 0.057(5) 0.057(5) 0.053(5) 0.018(4) 0.033(4) 0.022(4)
C6A 0.057(5) 0.066(6) 0.045(5) 0.010(4) 0.033(4) 0.009(5)
O7A 0.062(4) 0.073(4) 0.042(3) 0.009(3) 0.022(3) 0.031(3)
C8A 0.072(6) 0.069(6) 0.050(5) 0.013(4) 0.035(5) 0.034(5)
C9A 0.064(6) 0.074(6) 0.066(6) 0.033(5) 0.038(5) 0.037(5)
C10A 0.073(6) 0.072(6) 0.085(7) 0.023(5) 0.056(6) 0.035(5)
C11A 0.073(6) 0.083(7) 0.048(5) 0.023(5) 0.032(5) 0.040(6)
C12A 0.063(5) 0.071(6) 0.045(5) 0.020(4) 0.024(4) 0.034(5)
C13A 0.049(5) 0.058(5) 0.040(4) 0.009(4) 0.020(4) 0.018(4)
N14A 0.057(4) 0.082(5) 0.033(3) 0.001(4) 0.020(3) 0.022(4)
C15A 0.051(5) 0.093(7) 0.045(5) 0.007(5) 0.026(4) 0.025(5)
O16A 0.057(5) 0.247(14) 0.056(5) 0.005(6) 0.024(4) 0.037(6)
N17A 0.071(5) 0.081(6) 0.090(6) 0.005(5) 0.054(5) 0.026(5)
C18A 0.064(6) 0.083(7) 0.068(6) -0.010(6) 0.033(5) 0.011(6)
C19A 0.058(6) 0.090(8) 0.060(6) 0.009(5) 0.019(5) 0.031(6)
C20A 0.052(5) 0.082(6) 0.050(5) 0.004(5) 0.030(4) 0.026(5)
C21A 0.064(6) 0.094(8) 0.059(6) 0.005(5) 0.033(5) 0.023(6)
C22A 0.063(6) 0.083(7) 0.053(5) 0.012(5) 0.023(5) 0.025(5)
O23A 0.062(4) 0.051(3) 0.052(3) 0.012(3) 0.024(3) 0.022(3)
C24A 0.045(4) 0.050(5) 0.037(4) 0.011(4) 0.013(3) 0.022(4)
C25A 0.073(6) 0.059(5) 0.049(5) 0.014(4) 0.035(4) 0.035(5)
C26A 0.057(5) 0.065(6) 0.075(6) 0.019(5) 0.037(5) 0.027(5)
C27A 0.048(5) 0.065(6) 0.063(6) 0.013(5) 0.022(4) 0.018(5)
C28A 0.047(5) 0.078(6) 0.049(5) 0.009(5) 0.024(4) 0.025(5)
C29A 0.044(4) 0.057(5) 0.052(5) 0.009(4) 0.018(4) 0.025(4)
N30A 0.049(4) 0.064(4) 0.049(4) 0.010(3) 0.025(3) 0.031(4)
C31A 0.050(5) 0.068(6) 0.049(5) 0.017(4) 0.025(4) 0.029(5)
O32A 0.049(4) 0.095(5) 0.052(4) 0.014(3) 0.023(3) 0.025(4)
N33A 0.067(5) 0.100(6) 0.064(5) 0.035(5) 0.041(4) 0.050(5)
C34A 0.065(6) 0.078(7) 0.066(6) 0.029(5) 0.034(5) 0.033(5)
C35A 0.062(6) 0.083(7) 0.073(6) 0.025(5) 0.030(5) 0.046(6)
C36A 0.041(4) 0.065(5) 0.057(5) 0.017(4) 0.022(4) 0.029(4)
C37A 0.067(6) 0.102(8) 0.063(6) 0.034(6) 0.032(5) 0.050(6)
C38A 0.057(6) 0.141(11) 0.071(7) 0.043(7) 0.036(5) 0.054(7)
O39A 0.069(4) 0.063(4) 0.048(3) 0.006(3) 0.035(3) 0.008(3)
C40A 0.059(5) 0.085(7) 0.053(5) 0.010(5) 0.027(4) 0.030(5)
C41A 0.055(6) 0.085(7) 0.067(6) -0.003(6) 0.026(5) 0.014(5)
C42A 0.056(7) 0.188(16) 0.082(8) -0.017(10) 0.042(6) 0.011(9)
C43A 0.076(8) 0.141(12) 0.085(8) -0.038(9) 0.050(7) -0.001(8)
C44A 0.051(6) 0.105(9) 0.076(7) -0.026(7) 0.020(5) 0.003(6)
C45A 0.044(5) 0.084(7) 0.059(5) -0.002(5) 0.022(4) 0.018(5)
N46A 0.054(4) 0.077(5) 0.051(4) 0.013(4) 0.027(4) 0.022(4)
C47A 0.049(5) 0.084(7) 0.052(5) 0.001(5) 0.022(4) 0.015(5)
O48A 0.051(4) 0.181(9) 0.045(4) -0.004(5) 0.021(3) -0.003(5)
N49A 0.067(5) 0.067(5) 0.061(5) 0.002(4) 0.041(4) 0.011(4)
C50A 0.078(7) 0.079(7) 0.076(7) 0.006(6) 0.052(6) 0.019(6)
C51A 0.058(5) 0.057(5) 0.057(5) 0.002(4) 0.024(4) 0.012(5)
C52A 0.048(5) 0.068(6) 0.049(5) 0.003(4) 0.018(4) 0.012(5)
C53A 0.067(6) 0.097(8) 0.056(6) 0.006(6) 0.042(5) 0.012(6)
C54A 0.064(6) 0.081(7) 0.067(6) 0.002(6) 0.041(5) 0.005(6)
C1B 0.049(5) 0.061(5) 0.052(5) 0.023(4) 0.023(4) 0.030(4)
C2B 0.057(5) 0.062(6) 0.064(6) 0.033(5) 0.035(5) 0.033(5)
C3B 0.052(5) 0.064(6) 0.051(5) 0.014(4) 0.027(4) 0.026(4)
C4B 0.039(4) 0.061(5) 0.042(4) 0.016(4) 0.022(3) 0.020(4)
C5B 0.059(5) 0.063(5) 0.055(5) 0.025(4) 0.034(4) 0.038(5)
C6B 0.044(4) 0.076(6) 0.044(4) 0.013(4) 0.024(4) 0.028(4)
O7B 0.052(3) 0.066(4) 0.088(5) 0.040(4) 0.040(3) 0.029(3)
C8B 0.057(5) 0.050(5) 0.049(4) 0.017(4) 0.030(4) 0.025(4)
C9B 0.054(5) 0.063(5) 0.066(6) 0.015(5) 0.037(4) 0.022(5)
C10B 0.055(5) 0.080(7) 0.082(7) 0.019(6) 0.040(5) 0.029(5)
C11B 0.048(5) 0.064(6) 0.121(10) 0.015(7) 0.024(6) 0.028(5)
C12B 0.056(5) 0.063(6) 0.087(7) 0.028(5) 0.030(5) 0.030(5)
C13B 0.045(4) 0.056(5) 0.052(5) 0.008(4) 0.026(4) 0.015(4)
N14B 0.047(4) 0.058(4) 0.048(4) 0.020(3) 0.025(3) 0.018(3)
C15B 0.059(6) 0.066(6) 0.066(6) 0.017(5) 0.031(5) 0.032(5)
O16B 0.058(4) 0.076(5) 0.067(4) 0.001(4) 0.027(4) 0.018(4)
N17B 0.057(5) 0.074(5) 0.065(5) 0.012(4) 0.040(4) 0.025(4)
C18B 0.048(5) 0.098(8) 0.067(6) 0.005(6) 0.024(5) 0.026(5)
C19B 0.062(6) 0.082(7) 0.045(5) 0.019(5) 0.023(4) 0.026(5)
C20B 0.057(5) 0.059(5) 0.057(5) 0.012(4) 0.034(4) 0.028(4)
C21B 0.068(6) 0.118(9) 0.049(5) 0.023(6) 0.026(5) 0.049(7)
C22B 0.075(7) 0.105(9) 0.069(7) 0.023(6) 0.042(6) 0.041(7)
O23B 0.069(4) 0.071(4) 0.039(3) 0.015(3) 0.020(3) 0.037(3)
C24B 0.066(6) 0.075(6) 0.038(4) 0.010(4) 0.024(4) 0.034(5)
C25B 0.063(6) 0.079(7) 0.065(6) 0.025(5) 0.037(5) 0.026(5)
C26B 0.078(7) 0.099(8) 0.066(6) 0.024(6) 0.048(6) 0.042(7)
C27B 0.090(8) 0.079(7) 0.057(6) 0.017(5) 0.038(5) 0.048(7)
C28B 0.065(6) 0.065(6) 0.049(5) 0.010(4) 0.017(4) 0.032(5)
C29B 0.055(5) 0.066(6) 0.049(5) 0.021(4) 0.030(4) 0.028(5)
N30B 0.057(4) 0.057(4) 0.057(4) 0.024(3) 0.034(4) 0.033(4)
C31B 0.064(6) 0.064(6) 0.092(7) 0.023(6) 0.041(6) 0.034(5)
O32B 0.095(6) 0.081(5) 0.163(9) 0.060(6) 0.080(6) 0.053(5)
N33B 0.065(5) 0.074(5) 0.063(5) 0.019(4) 0.043(4) 0.027(4)
C34B 0.083(7) 0.074(7) 0.072(7) 0.025(6) 0.040(6) 0.036(6)
C35B 0.068(6) 0.074(6) 0.077(7) 0.040(5) 0.042(5) 0.037(5)
C36B 0.062(6) 0.057(5) 0.063(6) 0.020(5) 0.026(5) 0.026(5)
C37B 0.054(5) 0.090(8) 0.081(7) 0.024(6) 0.035(5) 0.030(6)
C38B 0.068(6) 0.099(8) 0.056(6) 0.016(5) 0.032(5) 0.035(6)
O39B 0.053(3) 0.074(4) 0.050(3) 0.009(3) 0.021(3) 0.034(3)
C40B 0.068(6) 0.064(6) 0.045(5) 0.015(4) 0.026(4) 0.034(5)
C41B 0.075(7) 0.097(8) 0.059(6) 0.028(5) 0.044(5) 0.042(6)
C42B 0.067(6) 0.096(8) 0.074(7) 0.031(6) 0.043(6) 0.041(6)
C43B 0.055(6) 0.097(8) 0.063(6) 0.009(6) 0.028(5) 0.019(6)
C44B 0.060(6) 0.075(6) 0.056(5) 0.024(5) 0.030(5) 0.023(5)
C45B 0.050(5) 0.073(6) 0.050(5) 0.018(4) 0.025(4) 0.025(5)
N46B 0.051(4) 0.058(4) 0.048(4) 0.015(3) 0.028(3) 0.019(3)
C47B 0.047(5) 0.065(6) 0.050(5) 0.017(4) 0.022(4) 0.018(5)
O48B 0.055(3) 0.054(4) 0.057(4) 0.011(3) 0.025(3) 0.016(3)
N49B 0.078(5) 0.058(5) 0.074(5) 0.014(4) 0.052(5) 0.017(4)
C50B 0.060(5) 0.057(5) 0.049(5) 0.005(4) 0.026(4) 0.013(4)
C51B 0.073(6) 0.065(6) 0.053(5) 0.013(4) 0.034(5) 0.031(5)
C52B 0.061(5) 0.058(5) 0.051(5) 0.021(4) 0.028(4) 0.021(5)
C53B 0.071(6) 0.062(5) 0.051(5) 0.012(4) 0.037(5) 0.016(5)
C54B 0.080(7) 0.057(5) 0.061(6) 0.007(5) 0.050(5) 0.011(5)
O21S 0.070(5) 0.104(6) 0.068(5) 0.025(4) 0.028(4) 0.037(4)
N22S 0.075(6) 0.113(7) 0.093(6) 0.019(6) 0.031(5) 0.052(5)
C23S 0.077(7) 0.085(7) 0.071(6) 0.022(5) 0.035(6) 0.035(6)
C24S 0.089(9) 0.196(16) 0.095(10) 0.044(10) 0.030(8) 0.068(10)
C25S 0.117(11) 0.146(13) 0.090(9) 0.023(9) 0.035(8) 0.078(10)
O26S 0.157(18) 0.108(15) 0.205(19) 0.055(16) 0.014(16) 0.042(14)
N27S 0.109(10) 0.102(10) 0.120(10) -0.004(8) 0.042(9) 0.059(8)
C28S 0.126(13) 0.106(12) 0.142(12) 0.014(11) 0.036(11) 0.046(10)
C29S 0.127(16) 0.123(16) 0.128(16) -0.016(15) 0.052(15) 0.028(15)
C30S 0.24(3) 0.20(3) 0.18(3) 0.01(3) 0.03(3) 0.06(2)
O36S 0.045(3) 0.034(3) 0.043(3) 0.0063(17) 0.0175(17) 0.0270(18)
N37S 0.054(3) 0.053(3) 0.059(3) 0.005(2) 0.006(2) 0.018(2)
C38S 0.054(3) 0.050(3) 0.056(3) 0.006(2) 0.007(2) 0.019(2)
C39S 0.054(3) 0.056(3) 0.062(4) 0.005(3) 0.005(3) 0.019(3)
C40S 0.056(3) 0.054(3) 0.059(4) 0.005(3) 0.005(3) 0.018(3)
O26T 0.063(7) 0.059(7) 0.144(12) 0.037(8) 0.047(8) 0.016(6)
N27T 0.130(10) 0.085(9) 0.101(10) 0.011(8) 0.051(8) 0.041(8)
C28T 0.144(11) 0.122(10) 0.141(11) -0.003(9) 0.037(9) 0.036(9)
C29T 0.096(14) 0.164(18) 0.145(16) -0.056(14) 0.049(13) 0.027(13)
C30T 0.121(17) 0.168(19) 0.144(19) -0.001(16) 0.014(15) 0.072(15)
O36T 0.069(8) 0.102(10) 0.095(10) 0.055(9) 0.026(7) 0.037(8)
N37T 0.084(8) 0.101(9) 0.094(9) -0.003(8) 0.013(8) 0.022(8)
C38T 0.051(7) 0.067(8) 0.061(8) 0.024(7) 0.029(6) 0.017(7)
C39T 0.105(13) 0.086(11) 0.038(8) 0.015(8) -0.009(8) 0.061(10)
C40T 0.077(11) 0.090(12) 0.137(14) -0.020(12) -0.007(11) 0.048(10)
C1S 0.088(3) 0.097(3) 0.094(3) 0.020(3) 0.036(2) 0.037(2)
I2S 0.089(2) 0.102(3) 0.101(3) 0.027(2) 0.053(2) 0.0373(19)
I3S 0.079(3) 0.096(3) 0.062(2) 0.028(2) 0.0241(18) 0.014(2)
C1T 0.086(3) 0.095(3) 0.096(3) 0.021(2) 0.042(2) 0.037(2)
I2T 0.080(3) 0.098(4) 0.081(3) 0.024(3) 0.030(3) 0.027(3)
I3T 0.085(4) 0.099(4) 0.103(4) 0.024(4) 0.048(3) 0.033(3)
C1V 0.089(3) 0.097(3) 0.095(3) 0.021(3) 0.038(2) 0.038(2)
I2V 0.090(3) 0.106(3) 0.091(3) 0.021(3) 0.025(2) 0.029(3)
I3V 0.067(2) 0.090(3) 0.101(3) 0.033(2) 0.045(2) 0.033(2)
C1U 0.087(2) 0.097(3) 0.094(2) 0.021(2) 0.038(2) 0.037(2)
I2U 0.070(3) 0.110(3) 0.080(3) 0.032(3) 0.032(2) 0.012(3)
I3U 0.086(3) 0.092(3) 0.096(3) 0.015(2) 0.063(2) 0.034(2)
O11S 0.080(6) 0.077(6) 0.066(6) 0.019(5) 0.037(5) 0.028(5)
C12S 0.091(7) 0.094(8) 0.093(7) 0.017(7) 0.055(6) 0.011(7)
C13S 0.114(8) 0.109(8) 0.118(9) 0.005(8) 0.037(8) 0.019(7)
O14S 0.088(7) 0.098(7) 0.089(7) -0.002(6) 0.054(6) 0.020(6)
C15S 0.087(7) 0.102(8) 0.081(7) 0.016(7) 0.056(6) 0.021(7)
C16S 0.080(7) 0.094(7) 0.071(7) 0.034(6) 0.046(6) 0.034(6)
O11T 0.093(8) 0.102(8) 0.100(8) 0.017(7) 0.040(7) 0.033(7)
C12T 0.087(8) 0.100(9) 0.083(8) 0.020(8) 0.050(8) 0.024(7)
C13T 0.089(9) 0.093(9) 0.077(9) 0.005(8) 0.053(8) 0.022(7)
O14T 0.098(8) 0.092(8) 0.080(8) 0.007(7) 0.058(6) 0.015(7)
C15T 0.095(8) 0.094(9) 0.094(8) 0.015(8) 0.046(8) 0.016(8)
C16T 0.085(8) 0.086(9) 0.078(9) 0.022(8) 0.039(8) 0.027(8)

loop_
_atom_type_symbol
_atom_type_description
_atom_type_scat_dispersion_real
_atom_type_scat_dispersion_imag
_atom_type_scat_source
C C 0.0021 0.0012 'International Tables Vol C Tables 4.2.6.8 and 6.1.1.4'
H H 0.0000 0.0000 'International Tables Vol C Tables 4.2.6.8 and 6.1.1.4'
N N 0.0044 0.0025 'International Tables Vol C Tables 4.2.6.8 and 6.1.1.4'
O O 0.0080 0.0047 'International Tables Vol C Tables 4.2.6.8 and 6.1.1.4'
Pd Pd -1.3183 0.8137 'International Tables Vol C Tables 4.2.6.8 and 6.1.1.4'
I I -0.6366 1.4692 'International Tables Vol C Tables 4.2.6.8 and 6.1.1.4'

loop_
_geom_angle_atom_site_label_1
_geom_angle_atom_site_label_2
_geom_angle_atom_site_label_3
_geom_angle
_geom_angle_site_symmetry_1
_geom_angle_site_symmetry_3
_geom_angle_publ_flag
N17B Pd1 N17A 171.3(4) . . ?
N17B Pd1 I2 86.3(2) . . ?
N17A Pd1 I2 90.9(3) . . ?
N17B Pd1 I1 91.6(2) . . ?
N17A Pd1 I1 91.8(3) . . ?
I2 Pd1 I1 174.56(5) . . ?
N33A Pd2 N33B 178.6(3) . . ?
N33A Pd2 I4 91.0(3) . . ?
N33B Pd2 I4 89.3(2) . . ?
N33A Pd2 I3 91.0(3) . . ?
N33B Pd2 I3 88.8(2) . . ?
I4 Pd2 I3 177.30(4) . . ?
N49B Pd3 N49A 178.0(3) . . ?
N49B Pd3 I5 89.6(3) . . ?
N49A Pd3 I5 89.9(3) . . ?
N49B Pd3 I6 90.7(3) . . ?
N49A Pd3 I6 89.6(3) . . ?
I5 Pd3 I6 176.34(5) . . ?
C2A C1A C6A 117.4(9) . . ?
C2A C1A H1A 121.3 . . ?
C6A C1A H1A 121.3 . . ?
C1A C2A C3A 123.1(9) . . ?
C1A C2A O7A 121.1(9) . . ?
C3A C2A O7A 115.7(8) . . ?
C2A C3A C4A 117.5(8) . . ?
C2A C3A H3A 121.2 . . ?
C4A C3A H3A 121.2 . . ?
O23A C4A C5A 116.9(8) . . ?
O23A C4A C3A 121.6(8) . . ?
C5A C4A C3A 121.4(8) . . ?
C6A C5A C4A 118.9(9) . . ?
C6A C5A H5A 120.6 . . ?
C4A C5A H5A 120.6 . . ?
C5A C6A O39A 119.3(9) . . ?
C5A C6A C1A 121.6(9) . . ?
O39A C6A C1A 118.9(9) . . ?
C2A O7A C8A 116.9(7) . . ?
C13A C8A C9A 121.7(8) . . ?
C13A C8A O7A 118.5(8) . . ?
C9A C8A O7A 119.7(9) . . ?
C10A C9A C8A 119.2(9) . . ?
C10A C9A H9A 120.4 . . ?
C8A C9A H9A 120.4 . . ?
C9A C10A C11A 119.6(8) . . ?
C9A C10A H10A 120.2 . . ?
C11A C10A H10A 120.2 . . ?
C12A C11A C10A 121.5(9) . . ?
C12A C11A H11A 119.2 . . ?
C10A C11A H11A 119.2 . . ?
C11A C12A C13A 119.2(9) . . ?
C11A C12A H12A 120.4 . . ?
C13A C12A H12A 120.4 . . ?
C8A C13A N14A 118.9(7) . . ?
C8A C13A C12A 118.7(8) . . ?
N14A C13A C12A 122.4(8) . . ?
C15A N14A C13A 125.5(7) . . ?
C15A N14A H14A 117.2 . . ?
C13A N14A H14A 117.2 . . ?
O16A C15A N14A 123.1(8) . . ?
O16A C15A C20A 119.5(9) . . ?
N14A C15A C20A 117.4(8) . . ?
C18A N17A C22A 116.6(8) . . ?
C18A N17A Pd1 125.2(7) . . ?
C22A N17A Pd1 118.1(7) . . ?
N17A C18A C19A 122.1(10) . . ?
N17A C18A H18A 118.9 . . ?
C19A C18A H18A 118.9 . . ?
C20A C19A C18A 120.1(10) . . ?
C20A C19A H19A 120.0 . . ?
C18A C19A H19A 120.0 . . ?
C19A C20A C21A 120.1(8) . . ?
C19A C20A C15A 125.5(9) . . ?
C21A C20A C15A 114.4(8) . . ?
C20A C21A C22A 117.4(9) . . ?
C20A C21A H21A 121.3 . . ?
C22A C21A H21A 121.3 . . ?
N17A C22A C21A 123.4(10) . . ?
N17A C22A H22A 118.3 . . ?
C21A C22A H22A 118.3 . . ?
C4A O23A C24A 118.1(7) . . ?
C25A C24A C29A 120.0(8) . . ?
C25A C24A O23A 120.7(7) . . ?
C29A C24A O23A 119.2(7) . . ?
C26A C25A C24A 120.7(8) . . ?
C26A C25A H25A 119.6 . . ?
C24A C25A H25A 119.6 . . ?
C25A C26A C27A 119.0(8) . . ?
C25A C26A H26A 120.5 . . ?
C27A C26A H26A 120.5 . . ?
C28A C27A C26A 119.9(9) . . ?
C28A C27A H27A 120.1 . . ?
C26A C27A H27A 120.1 . . ?
C29A C28A C27A 121.0(9) . . ?
C29A C28A H28A 119.5 . . ?
C27A C28A H28A 119.5 . . ?
C28A C29A C24A 119.4(8) . . ?
C28A C29A N30A 124.3(8) . . ?
C24A C29A N30A 116.2(8) . . ?
C31A N30A C29A 123.1(8) . . ?
C31A N30A H30A 118.5 . . ?
C29A N30A H30A 118.5 . . ?
O32A C31A N30A 126.1(8) . . ?
O32A C31A C36A 118.6(8) . . ?
N30A C31A C36A 115.2(8) . . ?
C38A N33A C34A 116.6(8) . . ?
C38A N33A Pd2 120.5(7) . . ?
C34A N33A Pd2 122.8(6) . . ?
C35A C34A N33A 122.3(9) . . ?
C35A C34A H34A 118.9 . . ?
N33A C34A H34A 118.9 . . ?
C34A C35A C36A 120.9(9) . . ?
C34A C35A H35A 119.5 . . ?
C36A C35A H35A 119.5 . . ?
C35A C36A C37A 117.9(8) . . ?
C35A C36A C31A 121.2(8) . . ?
C37A C36A C31A 120.7(8) . . ?
C38A C37A C36A 116.4(9) . . ?
C38A C37A H37A 121.8 . . ?
C36A C37A H37A 121.8 . . ?
N33A C38A C37A 125.8(10) . . ?
N33A C38A H38A 117.1 . . ?
C37A C38A H38A 117.1 . . ?
C40A O39A C6A 117.2(7) . . ?
C41A C40A O39A 124.6(10) . . ?
C41A C40A C45A 121.5(9) . . ?
O39A C40A C45A 113.9(8) . . ?
C40A C41A C42A 117.4(11) . . ?
C40A C41A H41A 121.3 . . ?
C42A C41A H41A 121.3 . . ?
C43A C42A C41A 120.7(10) . . ?
C43A C42A H42A 119.6 . . ?
C41A C42A H42A 119.6 . . ?
C44A C43A C42A 120.5(11) . . ?
C44A C43A H43A 119.7 . . ?
C42A C43A H43A 119.7 . . ?
C43A C44A C45A 121.8(11) . . ?
C43A C44A H44A 119.1 . . ?
C45A C44A H44A 119.1 . . ?
C44A C45A N46A 127.9(10) . . ?
C44A C45A C40A 117.5(9) . . ?
N46A C45A C40A 114.6(8) . . ?
C47A N46A C45A 122.7(8) . . ?
C47A N46A H46A 118.6 . . ?
C45A N46A H46A 118.6 . . ?
O48A C47A N46A 125.3(9) . . ?
O48A C47A C52A 120.4(9) . . ?
N46A C47A C52A 114.3(8) . . ?
C50A N49A C54A 119.6(8) . . ?
C50A N49A Pd3 120.5(6) . . ?
C54A N49A Pd3 119.9(7) . . ?
N49A C50A C51A 121.9(10) . . ?
N49A C50A H50A 119.0 . . ?
C51A C50A H50A 119.0 . . ?
C50A C51A C52A 119.5(9) . . ?
C50A C51A H51A 120.2 . . ?
C52A C51A H51A 120.2 . . ?
C53A C52A C51A 117.4(8) . . ?
C53A C52A C47A 118.8(9) . . ?
C51A C52A C47A 123.7(9) . . ?
C52A C53A C54A 121.6(10) . . ?
C52A C53A H53A 119.2 . . ?
C54A C53A H53A 119.2 . . ?
N49A C54A C53A 119.8(10) . . ?
N49A C54A H54A 120.1 . . ?
C53A C54A H54A 120.1 . . ?
C2B C1B C6B 118.4(8) . . ?
C2B C1B H1B 120.8 . . ?
C6B C1B H1B 120.8 . . ?
C1B C2B O7B 121.4(8) . . ?
C1B C2B C3B 122.9(8) . . ?
O7B C2B C3B 115.5(9) . . ?
C4B C3B C2B 116.1(9) . . ?
C4B C3B H3B 121.9 . . ?
C2B C3B H3B 121.9 . . ?
C5B C4B C3B 122.5(8) . . ?
C5B C4B O23B 116.4(8) . . ?
C3B C4B O23B 121.1(8) . . ?
C6B C5B C4B 119.1(8) . . ?
C6B C5B H5B 120.4 . . ?
C4B C5B H5B 120.4 . . ?
O39B C6B C5B 118.8(8) . . ?
O39B C6B C1B 120.2(8) . . ?
C5B C6B C1B 120.9(9) . . ?
C8B O7B C2B 117.4(7) . . ?
O7B C8B C13B 114.5(7) . . ?
O7B C8B C9B 123.2(8) . . ?
C13B C8B C9B 122.0(8) . . ?
C10B C9B C8B 117.8(9) . . ?
C10B C9B H9B 121.1 . . ?
C8B C9B H9B 121.1 . . ?
C11B C10B C9B 121.6(9) . . ?
C11B C10B H10B 119.2 . . ?
C9B C10B H10B 119.2 . . ?
C10B C11B C12B 120.1(10) . . ?
C10B C11B H11B 119.9 . . ?
C12B C11B H11B 119.9 . . ?
C13B C12B C11B 119.4(9) . . ?
C13B C12B H12B 120.3 . . ?
C11B C12B H12B 120.3 . . ?
C8B C13B C12B 118.6(8) . . ?
C8B C13B N14B 121.0(8) . . ?
C12B C13B N14B 120.3(8) . . ?
C15B N14B C13B 121.5(8) . . ?
C15B N14B H14B 119.2 . . ?
C13B N14B H14B 119.2 . . ?
O16B C15B N14B 123.7(9) . . ?
O16B C15B C20B 121.5(9) . . ?
N14B C15B C20B 114.8(9) . . ?
C22B N17B C18B 118.5(8) . . ?
C22B N17B Pd1 116.9(7) . . ?
C18B N17B Pd1 124.4(7) . . ?
N17B C18B C19B 121.6(9) . . ?
N17B C18B H18B 119.2 . . ?
C19B C18B H18B 119.2 . . ?
C20B C19B C18B 120.4(9) . . ?
C20B C19B H19B 119.8 . . ?
C18B C19B H19B 119.8 . . ?
C19B C20B C21B 115.4(8) . . ?
C19B C20B C15B 125.5(8) . . ?
C21B C20B C15B 119.1(9) . . ?
C22B C21B C20B 120.4(10) . . ?
C22B C21B H21B 119.8 . . ?
C20B C21B H21B 119.8 . . ?
N17B C22B C21B 123.3(10) . . ?
N17B C22B H22B 118.3 . . ?
C21B C22B H22B 118.3 . . ?
C24B O23B C4B 116.0(7) . . ?
C25B C24B C29B 120.5(9) . . ?
C25B C24B O23B 119.5(9) . . ?
C29B C24B O23B 120.0(8) . . ?
C24B C25B C26B 119.8(10) . . ?
C24B C25B H25B 120.1 . . ?
C26B C25B H25B 120.1 . . ?
C27B C26B C25B 119.2(9) . . ?
C27B C26B H26B 120.4 . . ?
C25B C26B H26B 120.4 . . ?
C28B C27B C26B 122.6(10) . . ?
C28B C27B H27B 118.7 . . ?
C26B C27B H27B 118.7 . . ?
C27B C28B C29B 117.6(9) . . ?
C27B C28B H28B 121.2 . . ?
C29B C28B H28B 121.2 . . ?
C24B C29B C28B 120.3(8) . . ?
C24B C29B N30B 118.7(8) . . ?
C28B C29B N30B 121.0(8) . . ?
C31B N30B C29B 122.6(8) . . ?
C31B N30B H30B 118.7 . . ?
C29B N30B H30B 118.7 . . ?
O32B C31B N30B 122.8(9) . . ?
O32B C31B C36B 118.7(9) . . ?
N30B C31B C36B 118.4(9) . . ?
C38B N33B C34B 120.0(9) . . ?
C38B N33B Pd2 119.5(6) . . ?
C34B N33B Pd2 120.4(8) . . ?
N33B C34B C35B 121.2(11) . . ?
N33B C34B H34B 119.4 . . ?
C35B C34B H34B 119.4 . . ?
C36B C35B C34B 118.7(10) . . ?
C36B C35B H35B 120.7 . . ?
C34B C35B H35B 120.7 . . ?
C37B C36B C35B 121.0(9) . . ?
C37B C36B C31B 120.0(9) . . ?
C35B C36B C31B 118.9(9) . . ?
C36B C37B C38B 117.2(10) . . ?
C36B C37B H37B 121.4 . . ?
C38B C37B H37B 121.4 . . ?
N33B C38B C37B 121.8(10) . . ?
N33B C38B H38B 119.1 . . ?
C37B C38B H38B 119.1 . . ?
C6B O39B C40B 118.4(7) . . ?
O39B C40B C41B 121.5(8) . . ?
O39B C40B C45B 118.1(8) . . ?
C41B C40B C45B 120.2(9) . . ?
C42B C41B C40B 120.0(9) . . ?
C42B C41B H41B 120.0 . . ?
C40B C41B H41B 120.0 . . ?
C43B C42B C41B 120.9(9) . . ?
C43B C42B H42B 119.6 . . ?
C41B C42B H42B 119.6 . . ?
C42B C43B C44B 120.5(10) . . ?
C42B C43B H43B 119.7 . . ?
C44B C43B H43B 119.7 . . ?
C45B C44B C43B 118.3(9) . . ?
C45B C44B H44B 120.9 . . ?
C43B C44B H44B 120.9 . . ?
C44B C45B N46B 121.1(8) . . ?
C44B C45B C40B 120.0(8) . . ?
N46B C45B C40B 118.9(8) . . ?
C47B N46B C45B 122.8(8) . . ?
C47B N46B H46B 118.6 . . ?
C45B N46B H46B 118.6 . . ?
O48B C47B N46B 124.9(8) . . ?
O48B C47B C52B 120.5(9) . . ?
N46B C47B C52B 114.0(8) . . ?
C50B N49B C54B 119.0(8) . . ?
C50B N49B Pd3 121.5(7) . . ?
C54B N49B Pd3 119.2(6) . . ?
N49B C50B C51B 123.2(9) . . ?
N49B C50B H50B 118.4 . . ?
C51B C50B H50B 118.4 . . ?
C52B C51B C50B 118.8(9) . . ?
C52B C51B H51B 120.6 . . ?
C50B C51B H51B 120.6 . . ?
C51B C52B C53B 119.3(8) . . ?
C51B C52B C47B 121.9(8) . . ?
C53B C52B C47B 118.7(9) . . ?
C52B C53B C54B 119.0(9) . . ?
C52B C53B H53B 120.5 . . ?
C54B C53B H53B 120.5 . . ?
N49B C54B C53B 120.5(8) . . ?
N49B C54B H54B 119.7 . . ?
C53B C54B H54B 119.7 . . ?
C23S N22S C24S 132.8(10) . . ?
C23S N22S C25S 114.5(9) . . ?
C24S N22S C25S 112.7(9) . . ?
O21S C23S N22S 132.4(10) . . ?
O21S C23S H23S 113.8 . . ?
N22S C23S H23S 113.8 . . ?
N22S C24S H24D 109.5 . . ?
N22S C24S H24E 109.5 . . ?
H24D C24S H24E 109.5 . . ?
N22S C24S H24F 109.5 . . ?
H24D C24S H24F 109.5 . . ?
H24E C24S H24F 109.5 . . ?
N22S C25S H25D 109.5 . . ?
N22S C25S H25E 109.5 . . ?
H25D C25S H25E 109.5 . . ?
N22S C25S H25F 109.5 . . ?
H25D C25S H25F 109.5 . . ?
H25E C25S H25F 109.5 . . ?
C28S N27S C29S 135.6(19) . . ?
C28S N27S C30S 119.7(19) . . ?
C29S N27S C30S 104.7(9) . . ?
O26S C28S N27S 125.6(14) . . ?
O26S C28S H28S 117.2 . . ?
N27S C28S H28S 117.2 . . ?
N27S C29S H29D 109.5 . . ?
N27S C29S H29E 109.5 . . ?
H29D C29S H29E 109.5 . . ?
N27S C29S H29F 109.5 . . ?
H29D C29S H29F 109.5 . . ?
H29E C29S H29F 109.5 . . ?
N27S C30S H30D 109.5 . . ?
N27S C30S H30E 109.5 . . ?
H30D C30S H30E 109.5 . . ?
N27S C30S H30F 109.5 . . ?
H30D C30S H30F 109.5 . . ?
H30E C30S H30F 109.5 . . ?
C38S N37S C39S 138.6(13) . . ?
C38S N37S C40S 111.9(13) . . ?
C39S N37S C40S 109.4(11) . . ?
O36S C38S N37S 157.1(18) . . ?
O36S C38S H38S 101.5 . . ?
N37S C38S H38S 101.5 . . ?
N37S C39S H39J 109.5 . . ?
N37S C39S H39K 109.5 . . ?
H39J C39S H39K 109.5 . . ?
N37S C39S H39L 109.5 . . ?
H39J C39S H39L 109.5 . . ?
H39K C39S H39L 109.5 . . ?
N37S C40S H40J 109.5 . . ?
N37S C40S H40K 109.5 . . ?
H40J C40S H40K 109.5 . . ?
N37S C40S H40L 109.5 . . ?
H40J C40S H40L 109.5 . . ?
H40K C40S H40L 109.5 . . ?
C28T N27T C29T 142.5(13) . . ?
C28T N27T C30T 112.0(13) . . ?
C29T N27T C30T 105.5(7) . . ?
O26T C28T N27T 143.6(18) . . ?
O26T C28T H28T 108.2 . . ?
N27T C28T H28T 108.2 . . ?
N27T C29T H29G 109.5 . . ?
N27T C29T H29H 109.5 . . ?
H29G C29T H29H 109.5 . . ?
N27T C29T H29I 109.5 . . ?
H29G C29T H29I 109.5 . . ?
H29H C29T H29I 109.5 . . ?
N27T C30T H30G 109.5 . . ?
N27T C30T H30H 109.5 . . ?
H30G C30T H30H 109.5 . . ?
N27T C30T H30I 109.5 . . ?
H30G C30T H30I 109.5 . . ?
H30H C30T H30I 109.5 . . ?
C38T N37T C39T 133.5(16) . . ?
C38T N37T C40T 115.2(15) . . ?
C39T N37T C40T 111.3(14) . . ?
O36T C38T N37T 130.0(17) . . ?
O36T C38T H38T 115.0 . . ?
N37T C38T H38T 115.0 . . ?
N37T C39T H39G 109.5 . . ?
N37T C39T H39H 109.5 . . ?
H39G C39T H39H 109.5 . . ?
N37T C39T H39I 109.5 . . ?
H39G C39T H39I 109.5 . . ?
H39H C39T H39I 109.5 . . ?
N37T C40T H40G 109.5 . . ?
N37T C40T H40H 109.5 . . ?
H40G C40T H40H 109.5 . . ?
N37T C40T H40I 109.5 . . ?
H40G C40T H40I 109.5 . . ?
H40H C40T H40I 109.5 . . ?
I3S C1S I2S 103.67(7) . . ?
I3S C1S H1SA 111.0 . . ?
I2S C1S H1SA 111.0 . . ?
I3S C1S H1SB 111.0 . . ?
I2S C1S H1SB 111.0 . . ?
H1SA C1S H1SB 109.0 . . ?
I2T C1T I3T 103.5(13) . . ?
I2T C1T H1TA 111.1 . . ?
I3T C1T H1TA 111.1 . . ?
I2T C1T H1TB 111.1 . . ?
I3T C1T H1TB 111.1 . . ?
H1TA C1T H1TB 109.0 . . ?
I3V C1V I2V 112.5(13) . . ?
I3V C1V H1VA 109.1 . . ?
I2V C1V H1VA 109.1 . . ?
I3V C1V H1VB 109.1 . . ?
I2V C1V H1VB 109.1 . . ?
H1VA C1V H1VB 107.8 . . ?
I3U C1U I2U 101.0(10) . . ?
I3U C1U H1UA 111.6 . . ?
I2U C1U H1UA 111.6 . . ?
I3U C1U H1UB 111.6 . . ?
I2U C1U H1UB 111.6 . . ?
H1UA C1U H1UB 109.4 . . ?
C12S O11S C16S 112.6(18) . . ?
O11S C12S C13S 107.7(19) . . ?
O11S C12S H12U 110.2 . . ?
C13S C12S H12U 110.2 . . ?
O11S C12S H12V 110.2 . . ?
C13S C12S H12V 110.2 . . ?
H12U C12S H12V 108.5 . . ?
O14S C13S C12S 109.2(18) . . ?
O14S C13S H13U 109.8 . . ?
C12S C13S H13U 109.8 . . ?
O14S C13S H13V 109.8 . . ?
C12S C13S H13V 109.8 . . ?
H13U C13S H13V 108.3 . . ?
C13S O14S C15S 113.3(18) . . ?
O14S C15S C16S 106.7(16) . . ?
O14S C15S H15U 110.4 . . ?
C16S C15S H15U 110.4 . . ?
O14S C15S H15V 110.4 . . ?
C16S C15S H15V 110.4 . . ?
H15U C15S H15V 108.6 . . ?
O11S C16S C15S 109.1(17) . . ?
O11S C16S H16U 109.9 . . ?
C15S C16S H16U 109.9 . . ?
O11S C16S H16V 109.9 . . ?
C15S C16S H16V 109.9 . . ?
H16U C16S H16V 108.3 . . ?
C12T O11T C16T 112(3) . . ?
O11T C12T C13T 103(2) . . ?
O11T C12T H12Y 111.1 . . ?
C13T C12T H12Y 111.1 . . ?
O11T C12T H12X 111.1 . . ?
C13T C12T H12X 111.1 . . ?
H12Y C12T H12X 109.1 . . ?
O14T C13T C12T 109(2) . . ?
O14T C13T H13X 109.8 . . ?
C12T C13T H13X 109.8 . . ?
O14T C13T H13Y 109.8 . . ?
C12T C13T H13Y 109.8 . . ?
H13X C13T H13Y 108.3 . . ?
C13T O14T C15T 110(2) . . ?
O14T C15T C16T 103(2) . . ?
O14T C15T H15X 111.2 . . ?
C16T C15T H15X 111.2 . . ?
O14T C15T H15Y 111.2 . . ?
C16T C15T H15Y 111.2 . . ?
H15X C15T H15Y 109.1 . . ?
O11T C16T C15T 108(2) . . ?
O11T C16T H16X 110.2 . . ?
C15T C16T H16X 110.2 . . ?
O11T C16T H16Y 110.2 . . ?
C15T C16T H16Y 110.2 . . ?
H16X C16T H16Y 108.5 . . ?

loop_
_geom_bond_atom_site_label_1
_geom_bond_atom_site_label_2
_geom_bond_distance
_geom_bond_site_symmetry_2
_geom_bond_publ_flag
Pd1 N17B 2.014(7) . ?
Pd1 N17A 2.024(8) . ?
Pd1 I2 2.5993(13) . ?
Pd1 I1 2.6022(14) . ?
Pd2 N33A 2.007(7) . ?
Pd2 N33B 2.011(7) . ?
Pd2 I4 2.5925(16) . ?
Pd2 I3 2.6017(15) . ?
Pd3 N49B 2.030(7) . ?
Pd3 N49A 2.036(7) . ?
Pd3 I5 2.5970(13) . ?
Pd3 I6 2.5995(15) . ?
C1A C2A 1.372(13) . ?
C1A C6A 1.410(14) . ?
C1A H1A 0.9500 . ?
C2A C3A 1.372(13) . ?
C2A O7A 1.386(11) . ?
C3A C4A 1.402(13) . ?
C3A H3A 0.9500 . ?
C4A O23A 1.361(11) . ?
C4A C5A 1.386(13) . ?
C5A C6A 1.363(13) . ?
C5A H5A 0.9500 . ?
C6A O39A 1.377(11) . ?
O7A C8A 1.408(11) . ?
C8A C13A 1.353(13) . ?
C8A C9A 1.390(12) . ?
C9A C10A 1.371(14) . ?
C9A H9A 0.9500 . ?
C10A C11A 1.382(15) . ?
C10A H10A 0.9500 . ?
C11A C12A 1.353(13) . ?
C11A H11A 0.9500 . ?
C12A C13A 1.424(11) . ?
C12A H12A 0.9500 . ?
C13A N14A 1.402(10) . ?
N14A C15A 1.326(12) . ?
N14A H14A 0.8800 . ?
C15A O16A 1.196(12) . ?
C15A C20A 1.512(11) . ?
N17A C18A 1.353(13) . ?
N17A C22A 1.367(13) . ?
C18A C19A 1.390(14) . ?
C18A H18A 0.9500 . ?
C19A C20A 1.343(14) . ?
C19A H19A 0.9500 . ?
C20A C21A 1.390(14) . ?
C21A C22A 1.392(13) . ?
C21A H21A 0.9500 . ?
C22A H22A 0.9500 . ?
O23A C24A 1.395(10) . ?
C24A C25A 1.389(11) . ?
C24A C29A 1.392(11) . ?
C25A C26A 1.356(13) . ?
C25A H25A 0.9500 . ?
C26A C27A 1.417(14) . ?
C26A H26A 0.9500 . ?
C27A C28A 1.370(12) . ?
C27A H27A 0.9500 . ?
C28A C29A 1.362(13) . ?
C28A H28A 0.9500 . ?
C29A N30A 1.432(10) . ?
N30A C31A 1.359(11) . ?
N30A H30A 0.8800 . ?
C31A O32A 1.205(11) . ?
C31A C36A 1.512(11) . ?
N33A C38A 1.337(13) . ?
N33A C34A 1.348(13) . ?
C34A C35A 1.337(13) . ?
C34A H34A 0.9500 . ?
C35A C36A 1.397(13) . ?
C35A H35A 0.9500 . ?
C36A C37A 1.399(13) . ?
C37A C38A 1.366(13) . ?
C37A H37A 0.9500 . ?
C38A H38A 0.9500 . ?
O39A C40A 1.376(11) . ?
C40A C41A 1.348(13) . ?
C40A C45A 1.445(14) . ?
C41A C42A 1.414(16) . ?
C41A H41A 0.9500 . ?
C42A C43A 1.365(18) . ?
C42A H42A 0.9500 . ?
C43A C44A 1.344(16) . ?
C43A H43A 0.9500 . ?
C44A C45A 1.354(14) . ?
C44A H44A 0.9500 . ?
C45A N46A 1.433(11) . ?
N46A C47A 1.375(12) . ?
N46A H46A 0.8800 . ?
C47A O48A 1.189(12) . ?
C47A C52A 1.500(12) . ?
N49A C50A 1.332(13) . ?
N49A C54A 1.363(13) . ?
C50A C51A 1.358(13) . ?
C50A H50A 0.9500 . ?
C51A C52A 1.419(13) . ?
C51A H51A 0.9500 . ?
C52A C53A 1.346(14) . ?
C53A C54A 1.382(12) . ?
C53A H53A 0.9500 . ?
C54A H54A 0.9500 . ?
C1B C2B 1.333(13) . ?
C1B C6B 1.413(13) . ?
C1B H1B 0.9500 . ?
C2B O7B 1.387(11) . ?
C2B C3B 1.433(13) . ?
C3B C4B 1.379(13) . ?
C3B H3B 0.9500 . ?
C4B C5B 1.376(13) . ?
C4B O23B 1.395(10) . ?
C5B C6B 1.372(12) . ?
C5B H5B 0.9500 . ?
C6B O39B 1.369(11) . ?
O7B C8B 1.360(11) . ?
C8B C13B 1.384(12) . ?
C8B C9B 1.400(11) . ?
C9B C10B 1.376(14) . ?
C9B H9B 0.9500 . ?
C10B C11B 1.370(15) . ?
C10B H10B 0.9500 . ?
C11B C12B 1.396(14) . ?
C11B H11B 0.9500 . ?
C12B C13B 1.395(13) . ?
C12B H12B 0.9500 . ?
C13B N14B 1.426(10) . ?
N14B C15B 1.340(12) . ?
N14B H14B 0.8800 . ?
C15B O16B 1.229(12) . ?
C15B C20B 1.504(12) . ?
N17B C22B 1.293(14) . ?
N17B C18B 1.328(13) . ?
C18B C19B 1.394(13) . ?
C18B H18B 0.9500 . ?
C19B C20B 1.364(13) . ?
C19B H19B 0.9500 . ?
C20B C21B 1.405(13) . ?
C21B C22B 1.357(14) . ?
C21B H21B 0.9500 . ?
C22B H22B 0.9500 . ?
O23B C24B 1.394(11) . ?
C24B C25B 1.374(12) . ?
C24B C29B 1.382(13) . ?
C25B C26B 1.389(15) . ?
C25B H25B 0.9500 . ?
C26B C27B 1.379(16) . ?
C26B H26B 0.9500 . ?
C27B C28B 1.368(14) . ?
C27B H27B 0.9500 . ?
C28B C29B 1.415(13) . ?
C28B H28B 0.9500 . ?
C29B N30B 1.424(10) . ?
N30B C31B 1.334(12) . ?
N30B H30B 0.8800 . ?
C31B O32B 1.253(12) . ?
C31B C36B 1.511(13) . ?
N33B C38B 1.301(14) . ?
N33B C34B 1.327(13) . ?
C34B C35B 1.382(14) . ?
C34B H34B 0.9500 . ?
C35B C36B 1.368(14) . ?
C35B H35B 0.9500 . ?
C36B C37B 1.333(14) . ?
C37B C38B 1.429(13) . ?
C37B H37B 0.9500 . ?
C38B H38B 0.9500 . ?
O39B C40B 1.380(11) . ?
C40B C41B 1.390(12) . ?
C40B C45B 1.402(12) . ?
C41B C42B 1.378(15) . ?
C41B H41B 0.9500 . ?
C42B C43B 1.355(15) . ?
C42B H42B 0.9500 . ?
C43B C44B 1.440(13) . ?
C43B H43B 0.9500 . ?
C44B C45B 1.384(13) . ?
C44B H44B 0.9500 . ?
C45B N46B 1.398(10) . ?
N46B C47B 1.339(12) . ?
N46B H46B 0.8800 . ?
C47B O48B 1.210(11) . ?
C47B C52B 1.524(12) . ?
N49B C50B 1.308(12) . ?
N49B C54B 1.383(13) . ?
C50B C51B 1.386(12) . ?
C50B H50B 0.9500 . ?
C51B C52B 1.383(14) . ?
C51B H51B 0.9500 . ?
C52B C53B 1.384(13) . ?
C53B C54B 1.393(12) . ?
C53B H53B 0.9500 . ?
C54B H54B 0.9500 . ?
O21S C23S 1.207(8) . ?
N22S C23S 1.239(10) . ?
N22S C24S 1.456(9) . ?
N22S C25S 1.460(9) . ?
C23S H23S 0.9500 . ?
C24S H24D 0.9800 . ?
C24S H24E 0.9800 . ?
C24S H24F 0.9800 . ?
C25S H25D 0.9800 . ?
C25S H25E 0.9800 . ?
C25S H25F 0.9800 . ?
O26S C28S 1.231(9) . ?
N27S C28S 1.342(9) . ?
N27S C29S 1.458(9) . ?
N27S C30S 1.469(9) . ?
C28S H28S 0.9500 . ?
C29S H29D 0.9800 . ?
C29S H29E 0.9800 . ?
C29S H29F 0.9800 . ?
C30S H30D 0.9800 . ?
C30S H30E 0.9800 . ?
C30S H30F 0.9800 . ?
O36S C38S 1.170(10) . ?
N37S C38S 1.209(11) . ?
N37S C39S 1.462(11) . ?
N37S C40S 1.470(11) . ?
C38S H38S 0.9500 . ?
C39S H39J 0.9800 . ?
C39S H39K 0.9800 . ?
C39S H39L 0.9800 . ?
C40S H40J 0.9800 . ?
C40S H40K 0.9800 . ?
C40S H40L 0.9800 . ?
O26T C28T 1.204(8) . ?
N27T C28T 1.213(11) . ?
N27T C29T 1.463(8) . ?
N27T C30T 1.470(8) . ?
C28T H28T 0.9500 . ?
C29T H29G 0.9800 . ?
C29T H29H 0.9800 . ?
C29T H29I 0.9800 . ?
C30T H30G 0.9800 . ?
C30T H30H 0.9800 . ?
C30T H30I 0.9800 . ?
O36T C38T 1.161(14) . ?
N37T C38T 1.249(15) . ?
N37T C39T 1.446(15) . ?
N37T C40T 1.511(16) . ?
C38T H38T 0.9500 . ?
C39T H39G 0.9800 . ?
C39T H39H 0.9800 . ?
C39T H39I 0.9800 . ?
C40T H40G 0.9800 . ?
C40T H40H 0.9800 . ?
C40T H40I 0.9800 . ?
C1S I3S 2.1000(16) . ?
C1S I2S 2.1000(12) . ?
C1S H1SA 0.9900 . ?
C1S H1SB 0.9900 . ?
C1T I2T 2.10(2) . ?
C1T I3T 2.10(2) . ?
C1T H1TA 0.9900 . ?
C1T H1TB 0.9900 . ?
C1V I3V 2.09(2) . ?
C1V I2V 2.09(2) . ?
C1V H1VA 0.9900 . ?
C1V H1VB 0.9900 . ?
C1U I3U 2.08(2) . ?
C1U I2U 2.09(2) . ?
C1U H1UA 0.9900 . ?
C1U H1UB 0.9900 . ?
O11S C12S 1.402(10) . ?
O11S C16S 1.414(9) . ?
C12S C13S 1.501(9) . ?
C12S H12U 0.9900 . ?
C12S H12V 0.9900 . ?
C13S O14S 1.410(9) . ?
C13S H13U 0.9900 . ?
C13S H13V 0.9900 . ?
O14S C15S 1.410(9) . ?
C15S C16S 1.497(9) . ?
C15S H15U 0.9900 . ?
C15S H15V 0.9900 . ?
C16S H16U 0.9900 . ?
C16S H16V 0.9900 . ?
O11T C12T 1.39(2) . ?
O11T C16T 1.44(2) . ?
C12T C13T 1.506(9) . ?
C12T H12Y 0.9900 . ?
C12T H12X 0.9900 . ?
C13T O14T 1.405(9) . ?
C13T H13X 0.9900 . ?
C13T H13Y 0.9900 . ?
O14T C15T 1.408(9) . ?
C15T C16T 1.505(9) . ?
C15T H15X 0.9900 . ?
C15T H15Y 0.9900 . ?
C16T H16X 0.9900 . ?
C16T H16Y 0.9900 . ?

loop_
_geom_torsion_atom_site_label_1
_geom_torsion_atom_site_label_2
_geom_torsion_atom_site_label_3
_geom_torsion_atom_site_label_4
_geom_torsion
_geom_torsion_site_symmetry_1
_geom_torsion_site_symmetry_2
_geom_torsion_site_symmetry_3
_geom_torsion_site_symmetry_4
_geom_torsion_publ_flag
C6A C1A C2A C3A -0.4(12) . . . . ?
C6A C1A C2A O7A 175.6(7) . . . . ?
C1A C2A C3A C4A -0.7(12) . . . . ?
O7A C2A C3A C4A -176.9(7) . . . . ?
C2A C3A C4A O23A 178.8(7) . . . . ?
C2A C3A C4A C5A 1.5(12) . . . . ?
O23A C4A C5A C6A -178.6(7) . . . . ?
C3A C4A C5A C6A -1.1(12) . . . . ?
C4A C5A C6A O39A 176.1(7) . . . . ?
C4A C5A C6A C1A 0.0(12) . . . . ?
C2A C1A C6A C5A 0.8(12) . . . . ?
C2A C1A C6A O39A -175.3(7) . . . . ?
C1A C2A O7A C8A 40.7(11) . . . . ?
C3A C2A O7A C8A -143.1(8) . . . . ?
C2A O7A C8A C13A -116.7(10) . . . . ?
C2A O7A C8A C9A 66.9(12) . . . . ?
C13A C8A C9A C10A -0.1(16) . . . . ?
O7A C8A C9A C10A 176.2(9) . . . . ?
C8A C9A C10A C11A -0.9(16) . . . . ?
C9A C10A C11A C12A 1.5(17) . . . . ?
C10A C11A C12A C13A -1.0(16) . . . . ?
C9A C8A C13A N14A 177.8(9) . . . . ?
O7A C8A C13A N14A 1.4(14) . . . . ?
C9A C8A C13A C12A 0.6(15) . . . . ?
O7A C8A C13A C12A -175.7(8) . . . . ?
C11A C12A C13A C8A -0.1(14) . . . . ?
C11A C12A C13A N14A -177.2(9) . . . . ?
C8A C13A N14A C15A 147.7(11) . . . . ?
C12A C13A N14A C15A -35.2(15) . . . . ?
C13A N14A C15A O16A 0.9(19) . . . . ?
C13A N14A C15A C20A -176.1(9) . . . . ?
C22A N17A C18A C19A -0.2(18) . . . . ?
Pd1 N17A C18A C19A -177.5(9) . . . . ?
N17A C18A C19A C20A 4.5(19) . . . . ?
C18A C19A C20A C21A -6.7(18) . . . . ?
C18A C19A C20A C15A 173.6(11) . . . . ?
O16A C15A C20A C19A 160.4(14) . . . . ?
N14A C15A C20A C19A -22.5(17) . . . . ?
O16A C15A C20A C21A -19.3(17) . . . . ?
N14A C15A C20A C21A 157.8(10) . . . . ?
C19A C20A C21A C22A 4.5(17) . . . . ?
C15A C20A C21A C22A -175.8(10) . . . . ?
C18A N17A C22A C21A -2.0(17) . . . . ?
Pd1 N17A C22A C21A 175.5(9) . . . . ?
C20A C21A C22A N17A 0.0(18) . . . . ?
C5A C4A O23A C24A -162.4(7) . . . . ?
C3A C4A O23A C24A 20.1(11) . . . . ?
C4A O23A C24A C25A 64.1(11) . . . . ?
C4A O23A C24A C29A -114.8(9) . . . . ?
C29A C24A C25A C26A -1.0(14) . . . . ?
O23A C24A C25A C26A -180.0(8) . . . . ?
C24A C25A C26A C27A 0.4(14) . . . . ?
C25A C26A C27A C28A 0.0(15) . . . . ?
C26A C27A C28A C29A 0.4(15) . . . . ?
C27A C28A C29A C24A -1.0(14) . . . . ?
C27A C28A C29A N30A 178.2(9) . . . . ?
C25A C24A C29A C28A 1.3(13) . . . . ?
O23A C24A C29A C28A -179.7(8) . . . . ?
C25A C24A C29A N30A -177.9(8) . . . . ?
O23A C24A C29A N30A 1.0(11) . . . . ?
C28A C29A N30A C31A 28.8(13) . . . . ?
C24A C29A N30A C31A -151.9(8) . . . . ?
C29A N30A C31A O32A 10.2(15) . . . . ?
C29A N30A C31A C36A -174.2(8) . . . . ?
C38A N33A C34A C35A -3.4(17) . . . . ?
Pd2 N33A C34A C35A 171.7(9) . . . . ?
N33A C34A C35A C36A 1.8(18) . . . . ?
C34A C35A C36A C37A 1.3(16) . . . . ?
C34A C35A C36A C31A -174.9(10) . . . . ?
O32A C31A C36A C35A 34.4(14) . . . . ?
N30A C31A C36A C35A -141.6(9) . . . . ?
O32A C31A C36A C37A -141.8(10) . . . . ?
N30A C31A C36A C37A 42.2(13) . . . . ?
C35A C36A C37A C38A -2.5(16) . . . . ?
C31A C36A C37A C38A 173.8(10) . . . . ?
C34A N33A C38A C37A 2.2(19) . . . . ?
Pd2 N33A C38A C37A -173.1(11) . . . . ?
C36A C37A C38A N33A 1(2) . . . . ?
C5A C6A O39A C40A 105.5(9) . . . . ?
C1A C6A O39A C40A -78.3(11) . . . . ?
C6A O39A C40A C41A -8.6(16) . . . . ?
C6A O39A C40A C45A 172.4(9) . . . . ?
O39A C40A C41A C42A -177.6(13) . . . . ?
C45A C40A C41A C42A 1.3(19) . . . . ?
C40A C41A C42A C43A -6(2) . . . . ?
C41A C42A C43A C44A 8(3) . . . . ?
C42A C43A C44A C45A -5(3) . . . . ?
C43A C44A C45A N46A -179.0(14) . . . . ?
C43A C44A C45A C40A 0(2) . . . . ?
C41A C40A C45A C44A 1.9(18) . . . . ?
O39A C40A C45A C44A -179.1(11) . . . . ?
C41A C40A C45A N46A -179.0(10) . . . . ?
O39A C40A C45A N46A 0.0(14) . . . . ?
C44A C45A N46A C47A 24.1(19) . . . . ?
C40A C45A N46A C47A -154.8(10) . . . . ?
C45A N46A C47A O48A 1.3(19) . . . . ?
C45A N46A C47A C52A -179.4(10) . . . . ?
C54A N49A C50A C51A -3.3(18) . . . . ?
Pd3 N49A C50A C51A 176.9(9) . . . . ?
N49A C50A C51A C52A 3.2(18) . . . . ?
C50A C51A C52A C53A -1.4(17) . . . . ?
C50A C51A C52A C47A -176.6(11) . . . . ?
O48A C47A C52A C53A -23.7(18) . . . . ?
N46A C47A C52A C53A 156.9(11) . . . . ?
O48A C47A C52A C51A 151.4(13) . . . . ?
N46A C47A C52A C51A -28.0(16) . . . . ?
C51A C52A C53A C54A -0.3(18) . . . . ?
C47A C52A C53A C54A 175.1(11) . . . . ?
C50A N49A C54A C53A 1.5(18) . . . . ?
Pd3 N49A C54A C53A -178.7(9) . . . . ?
C52A C53A C54A N49A 0(2) . . . . ?
C6B C1B C2B O7B -171.6(7) . . . . ?
C6B C1B C2B C3B 2.0(13) . . . . ?
C1B C2B C3B C4B -1.7(12) . . . . ?
O7B C2B C3B C4B 172.3(7) . . . . ?
C2B C3B C4B C5B 1.1(12) . . . . ?
C2B C3B C4B O23B -179.5(7) . . . . ?
C3B C4B C5B C6B -0.9(12) . . . . ?
O23B C4B C5B C6B 179.7(7) . . . . ?
C4B C5B C6B O39B -177.1(7) . . . . ?
C4B C5B C6B C1B 1.3(12) . . . . ?
C2B C1B C6B O39B 176.6(7) . . . . ?
C2B C1B C6B C5B -1.8(12) . . . . ?
C1B C2B O7B C8B -69.4(11) . . . . ?
C3B C2B O7B C8B 116.5(9) . . . . ?
C2B O7B C8B C13B 157.0(8) . . . . ?
C2B O7B C8B C9B -28.4(13) . . . . ?
O7B C8B C9B C10B -174.2(9) . . . . ?
C13B C8B C9B C10B 0.1(14) . . . . ?
C8B C9B C10B C11B 0.9(16) . . . . ?
C9B C10B C11B C12B -5.0(18) . . . . ?
C10B C11B C12B C13B 8.0(18) . . . . ?
O7B C8B C13B C12B 177.7(9) . . . . ?
C9B C8B C13B C12B 2.9(14) . . . . ?
O7B C8B C13B N14B -6.4(12) . . . . ?
C9B C8B C13B N14B 178.8(9) . . . . ?
C11B C12B C13B C8B -6.9(15) . . . . ?
C11B C12B C13B N14B 177.2(10) . . . . ?
C8B C13B N14B C15B -101.5(10) . . . . ?
C12B C13B N14B C15B 74.3(12) . . . . ?
C13B N14B C15B O16B -2.5(15) . . . . ?
C13B N14B C15B C20B 179.5(8) . . . . ?
C22B N17B C18B C19B -3.3(17) . . . . ?
Pd1 N17B C18B C19B 172.7(8) . . . . ?
N17B C18B C19B C20B -1.6(18) . . . . ?
C18B C19B C20B C21B 4.6(16) . . . . ?
C18B C19B C20B C15B -175.3(10) . . . . ?
O16B C15B C20B C19B 149.9(10) . . . . ?
N14B C15B C20B C19B -32.1(14) . . . . ?
O16B C15B C20B C21B -30.1(14) . . . . ?
N14B C15B C20B C21B 147.9(10) . . . . ?
C19B C20B C21B C22B -3.2(16) . . . . ?
C15B C20B C21B C22B 176.7(11) . . . . ?
C18B N17B C22B C21B 4.8(18) . . . . ?
Pd1 N17B C22B C21B -171.5(10) . . . . ?
C20B C21B C22B N17B -2(2) . . . . ?
C5B C4B O23B C24B 150.6(8) . . . . ?
C3B C4B O23B C24B -28.8(11) . . . . ?
C4B O23B C24B C25B -83.3(11) . . . . ?
C4B O23B C24B C29B 98.1(10) . . . . ?
C29B C24B C25B C26B -0.6(16) . . . . ?
O23B C24B C25B C26B -179.2(9) . . . . ?
C24B C25B C26B C27B 1.3(16) . . . . ?
C25B C26B C27B C28B 0.3(17) . . . . ?
C26B C27B C28B C29B -2.5(15) . . . . ?
C25B C24B C29B C28B -1.6(14) . . . . ?
O23B C24B C29B C28B 177.0(8) . . . . ?
C25B C24B C29B N30B -179.1(9) . . . . ?
O23B C24B C29B N30B -0.5(13) . . . . ?
C27B C28B C29B C24B 3.1(14) . . . . ?
C27B C28B C29B N30B -179.5(8) . . . . ?
C24B C29B N30B C31B -129.8(11) . . . . ?
C28B C29B N30B C31B 52.7(13) . . . . ?
C29B N30B C31B O32B 5.9(17) . . . . ?
C29B N30B C31B C36B -177.9(8) . . . . ?
C38B N33B C34B C35B 0.1(17) . . . . ?
Pd2 N33B C34B C35B -176.6(8) . . . . ?
N33B C34B C35B C36B 1.3(17) . . . . ?
C34B C35B C36B C37B -1.7(17) . . . . ?
C34B C35B C36B C31B 175.8(10) . . . . ?
O32B C31B C36B C37B 55.1(16) . . . . ?
N30B C31B C36B C37B -121.2(12) . . . . ?
O32B C31B C36B C35B -122.5(12) . . . . ?
N30B C31B C36B C35B 61.2(15) . . . . ?
C35B C36B C37B C38B 0.7(17) . . . . ?
C31B C36B C37B C38B -176.8(10) . . . . ?
C34B N33B C38B C37B -1.2(18) . . . . ?
Pd2 N33B C38B C37B 175.5(9) . . . . ?
C36B C37B C38B N33B 0.8(18) . . . . ?
C5B C6B O39B C40B -129.7(8) . . . . ?
C1B C6B O39B C40B 51.9(10) . . . . ?
C6B O39B C40B C41B 49.8(12) . . . . ?
C6B O39B C40B C45B -134.6(9) . . . . ?
O39B C40B C41B C42B 173.1(9) . . . . ?
C45B C40B C41B C42B -2.5(16) . . . . ?
C40B C41B C42B C43B -0.2(18) . . . . ?
C41B C42B C43B C44B 0.7(19) . . . . ?
C42B C43B C44B C45B 1.4(17) . . . . ?
C43B C44B C45B N46B 175.7(10) . . . . ?
C43B C44B C45B C40B -4.1(15) . . . . ?
O39B C40B C45B C44B -171.1(9) . . . . ?
C41B C40B C45B C44B 4.7(15) . . . . ?
O39B C40B C45B N46B 9.2(14) . . . . ?
C41B C40B C45B N46B -175.1(9) . . . . ?
C44B C45B N46B C47B 57.7(13) . . . . ?
C40B C45B N46B C47B -122.6(10) . . . . ?
C45B N46B C47B O48B 10.3(14) . . . . ?
C45B N46B C47B C52B -178.1(8) . . . . ?
C54B N49B C50B C51B -3.3(16) . . . . ?
Pd3 N49B C50B C51B -177.0(8) . . . . ?
N49B C50B C51B C52B 0.2(16) . . . . ?
C50B C51B C52B C53B 0.5(15) . . . . ?
C50B C51B C52B C47B -179.2(9) . . . . ?
O48B C47B C52B C51B 142.7(10) . . . . ?
N46B C47B C52B C51B -29.3(13) . . . . ?
O48B C47B C52B C53B -37.0(13) . . . . ?
N46B C47B C52B C53B 150.9(9) . . . . ?
C51B C52B C53B C54B 1.8(15) . . . . ?
C47B C52B C53B C54B -178.4(9) . . . . ?
C50B N49B C54B C53B 5.6(16) . . . . ?
Pd3 N49B C54B C53B 179.5(8) . . . . ?
C52B C53B C54B N49B -4.9(16) . . . . ?
C24S N22S C23S O21S -177.8(13) . . . . ?
C25S N22S C23S O21S 3(2) . . . . ?
C29S N27S C28S O26S 0.2(13) . . . . ?
C30S N27S C28S O26S -179.1(10) . . . . ?
C39S N37S C38S O36S -2(2) . . . . ?
C40S N37S C38S O36S -177.8(14) . . . . ?
C29T N27T C28T O26T 1(2) . . . . ?
C30T N27T C28T O26T -179.8(14) . . . . ?
C39T N37T C38T O36T -178.1(9) . . . . ?
C40T N37T C38T O36T 0.0(8) . . . . ?
C16S O11S C12S C13S 9(3) . . . . ?
O11S C12S C13S O14S -63(3) . . . . ?
C12S C13S O14S C15S 51(3) . . . . ?
C13S O14S C15S C16S 10(3) . . . . ?
C12S O11S C16S C15S 53(2) . . . . ?
O14S C15S C16S O11S -65(2) . . . . ?
C16T O11T C12T C13T 72(4) . . . . ?
O11T C12T C13T O14T -23(5) . . . . ?
C12T C13T O14T C15T -49(5) . . . . ?
C13T O14T C15T C16T 77(3) . . . . ?
C12T O11T C16T C15T -45(5) . . . . ?
O14T C15T C16T O11T -28(5) . . . . ?
